data_7236083
loop_
_publ_author_name
'Seth, Soana'
'Savitha, Govardhan'
'Moorthy, Jarugu Narasimha'

_publ_section_title
;
 Diverse isostructural MOFs by postsynthetic metal node metathesis:
 anionic-to-cationic framework conversion, luminescence and separation of
 dyes
;
_journal_issue 45
_journal_name_full 'Journal of Materials Chemistry A'
_journal_page_first 22915
_journal_paper_doi 10.1039/C5TA04551G
_journal_volume 3
_journal_year 2015
_chemical_formula_moiety 'C91 H67 Cd1.33 N Nd1.67 O26, 2(C3 H7 N O)'
_chemical_formula_sum 'C97 H81 Cd1.33 N3 Nd1.67 O28'
_chemical_formula_weight 2127.13
_chemical_name_systematic 3,3',5,5'-tetrakis(p-carboxyphenyl)-2,2',6,6'-tetramethoxy-1,1'-biphenyl
_space_group_crystal_system triclinic
_space_group_IT_number 2
_space_group_name_Hall '-P 1'
_space_group_name_H-M_alt 'P -1'
_atom_sites_solution_hydrogens geom
_audit_creation_method SHELXL-2014/5
_audit_update_record
;
2015-02-06 deposited with the CCDC.
2015-10-01 downloaded from the CCDC.
;
_cell_angle_alpha 104.478(3)
_cell_angle_beta 92.048(3)
_cell_angle_gamma 107.860(3)
_cell_formula_units_Z 2
_cell_length_a 15.785(2)
_cell_length_b 18.275(3)
_cell_length_c 28.066(4)
_cell_measurement_reflns_used 0
_cell_measurement_temperature 100(2)
_cell_measurement_theta_max 0
_cell_measurement_theta_min 0
_cell_volume 7405.6(19)
_computing_cell_refinement 'Bruker SAINT'
_computing_data_collection 'Bruker APEX2'
_computing_data_reduction 'Bruker SAINT'
_computing_molecular_graphics 'Ortep-3 for Windows (Farrugia, 1997)'
_computing_publication_material 'WinGX publication routines (Farrugia, 1999)'
_computing_structure_refinement 'SHELXL-2014/5 (Sheldrick, 2014)'
_computing_structure_solution 'SIR92 (Giacovazzo et al, 1993)'
_diffrn_ambient_temperature 100(2)
_diffrn_measured_fraction_theta_full 0.980
_diffrn_measured_fraction_theta_max 0.880
_diffrn_measurement_device_type 'Bruker APEX-II CCD'
_diffrn_measurement_method '\f and \w scans'
_diffrn_radiation_monochromator graphite
_diffrn_radiation_type MoK\a
_diffrn_radiation_wavelength 0.71073
_diffrn_reflns_av_R_equivalents 0.0339
_diffrn_reflns_av_unetI/netI 0.0879
_diffrn_reflns_Laue_measured_fraction_full 0.980
_diffrn_reflns_Laue_measured_fraction_max 0.880
_diffrn_reflns_limit_h_max 20
_diffrn_reflns_limit_h_min -18
_diffrn_reflns_limit_k_max 21
_diffrn_reflns_limit_k_min -23
_diffrn_reflns_limit_l_max 26
_diffrn_reflns_limit_l_min -36
_diffrn_reflns_number 46281
_diffrn_reflns_point_group_measured_fraction_full 0.980
_diffrn_reflns_point_group_measured_fraction_max 0.880
_diffrn_reflns_theta_full 25.242
_diffrn_reflns_theta_max 28.331
_diffrn_reflns_theta_min 0.755
_diffrn_source 'sealed tube'
_exptl_absorpt_coefficient_mu 0.817
_exptl_absorpt_correction_type none
_exptl_crystal_colour 'light blue'
_exptl_crystal_density_diffrn 0.953
_exptl_crystal_density_method 'not measured'
_exptl_crystal_description prism
_exptl_crystal_F_000 2140
_exptl_crystal_size_max 0.2
_exptl_crystal_size_mid 0.2
_exptl_crystal_size_min 0.2
_refine_diff_density_max 2.736
_refine_diff_density_min -2.642
_refine_diff_density_rms 0.164
_refine_ls_extinction_coef 0.00000(9)
_refine_ls_extinction_expression Fc^*^=kFc[1+0.001xFc^2^\l^3^/sin(2\q)]^-1/4^
_refine_ls_extinction_method SHELXL
_refine_ls_goodness_of_fit_ref 1.134
_refine_ls_hydrogen_treatment constr
_refine_ls_matrix_type full
_refine_ls_number_parameters 1198
_refine_ls_number_reflns 32513
_refine_ls_number_restraints 0
_refine_ls_restrained_S_all 1.134
_refine_ls_R_factor_all 0.1270
_refine_ls_R_factor_gt 0.0908
_refine_ls_shift/su_max 2.657
_refine_ls_shift/su_mean 0.015
_refine_ls_structure_factor_coef Fsqd
_refine_ls_weighting_details 'w=1/[\s^2^(Fo^2^)+(0.1719P)^2^] where P=(Fo^2^+2Fc^2^)/3'
_refine_ls_weighting_scheme calc
_refine_ls_wR_factor_gt 0.2509
_refine_ls_wR_factor_ref 0.3125
_reflns_Friedel_coverage 0.000
_reflns_number_gt 19485
_reflns_number_total 32513
_reflns_threshold_expression 'I > 2\s(I)'
_cod_data_source_file c5ta04551g2.cif
_cod_data_source_block Nd@MOF
_cod_database_code 7236083
_shelx_space_group_comment
;
The symmetry employed for this shelxl refinement is uniquely defined
by the following loop, which should always be used as a source of
symmetry information in preference to the above space-group names.
They are only intended as comments.
;
_shelxl_version_number 2014/5

loop_
_space_group_symop_operation_xyz
'x, y, z'
'-x, -y, -z'

loop_
_atom_site_label
_atom_site_type_symbol
_atom_site_fract_x
_atom_site_fract_y
_atom_site_fract_z
_atom_site_U_iso_or_equiv
_atom_site_adp_type
_atom_site_occupancy
_atom_site_site_symmetry_order
_atom_site_calc_flag
_atom_site_refinement_flags_posn
_atom_site_refinement_flags_adp
_atom_site_refinement_flags_occupancy
C1 C -0.0554(5) 0.1857(4) 0.2407(3) 0.0386(16) Uani 1 1 d . . .
C1S C 0.0549(7) 0.0461(6) 0.1534(4) 0.061(2) Uani 1 1 d . . .
H1S H 0.0133 0.0687 0.1446 0.073 Uiso 1 1 calc R U .
C2 C -0.1224(5) 0.1045(4) 0.2196(3) 0.0386(16) Uani 1 1 d . . .
C2S C -0.0425(8) -0.0765(8) 0.0958(6) 0.111(5) Uani 1 1 d . . .
H2SA H -0.0379 -0.1277 0.0794 0.167 Uiso 1 1 calc R U .
H2SB H -0.0483 -0.0486 0.0717 0.167 Uiso 1 1 calc R U .
H2SC H -0.0941 -0.0838 0.1134 0.167 Uiso 1 1 calc R U .
C3 C -0.2006(6) 0.0934(5) 0.1915(3) 0.053(2) Uani 1 1 d . . .
H3 H -0.2161 0.1376 0.1891 0.064 Uiso 1 1 calc R U .
C3S C 0.0988(11) -0.0730(8) 0.1379(7) 0.136(6) Uani 1 1 d . . .
H3SA H 0.1074 -0.1029 0.1062 0.204 Uiso 1 1 calc R U .
H3SB H 0.0734 -0.1089 0.1573 0.204 Uiso 1 1 calc R U .
H3SC H 0.1556 -0.0360 0.1548 0.204 Uiso 1 1 calc R U .
C4 C -0.2572(5) 0.0170(4) 0.1667(3) 0.0431(17) Uani 1 1 d . . .
H4 H -0.3091 0.0107 0.1471 0.052 Uiso 1 1 calc R U .
C5 C -0.2366(5) -0.0498(5) 0.1709(3) 0.0453(19) Uani 1 1 d . . .
C6 C -0.1599(6) -0.0386(5) 0.2018(3) 0.049(2) Uani 1 1 d . . .
H6 H -0.1475 -0.0830 0.2067 0.059 Uiso 1 1 calc R U .
C7 C -0.1009(5) 0.0382(4) 0.2257(3) 0.0412(18) Uani 1 1 d . . .
H7 H -0.0487 0.0449 0.2452 0.049 Uiso 1 1 calc R U .
C8 C -0.2852(5) -0.1294(4) 0.1367(3) 0.0422(17) Uani 1 1 d . . .
C9 C -0.3009(5) -0.1351(5) 0.0868(3) 0.0446(18) Uani 1 1 d . . .
H9 H -0.2869 -0.0884 0.0767 0.054 Uiso 1 1 calc R U .
C10 C -0.3365(5) -0.2073(5) 0.0517(3) 0.0407(17) Uani 1 1 d . . .
C11 C -0.3610(5) -0.2786(5) 0.0664(3) 0.0446(18) Uani 1 1 d . . .
C12 C -0.3473(5) -0.2730(5) 0.1178(3) 0.0415(17) Uani 1 1 d . . .
C13 C -0.3100(5) -0.2003(5) 0.1506(3) 0.0411(17) Uani 1 1 d . . .
C14 C -0.3432(5) -0.2070(4) -0.0011(3) 0.0383(16) Uani 1 1 d . . .
C15 C -0.3839(6) -0.1584(5) -0.0170(3) 0.0471(19) Uani 1 1 d . . .
H15 H -0.4145 -0.1313 0.0047 0.057 Uiso 1 1 calc R U .
C16 C -0.3797(6) -0.1496(5) -0.0637(3) 0.052(2) Uani 1 1 d . . .
H16 H -0.4092 -0.1181 -0.0737 0.063 Uiso 1 1 calc R U .
C17 C -0.3318(5) -0.1870(5) -0.0969(3) 0.0396(16) Uani 1 1 d . . .
C18 C -0.2922(6) -0.2361(5) -0.0823(3) 0.0439(18) Uani 1 1 d . . .
H18 H -0.2608 -0.2621 -0.1041 0.053 Uiso 1 1 calc R U .
C19 C -0.2985(6) -0.2475(5) -0.0349(3) 0.056(2) Uani 1 1 d . . .
H19 H -0.2729 -0.2822 -0.0258 0.067 Uiso 1 1 calc R U .
C20 C -0.3264(6) -0.1746(5) -0.1466(3) 0.049(2) Uani 1 1 d . . .
C21 C -0.3634(9) -0.4099(6) 0.0238(4) 0.085(4) Uani 1 1 d . . .
H21A H -0.4004 -0.4538 0.0346 0.127 Uiso 1 1 calc R U .
H21B H -0.3049 -0.3897 0.0424 0.127 Uiso 1 1 calc R U .
H21C H -0.3583 -0.4279 -0.0108 0.127 Uiso 1 1 calc R U .
C22 C -0.3670(7) -0.1779(6) 0.2278(3) 0.059(2) Uani 1 1 d . . .
H22A H -0.3531 -0.1726 0.2624 0.088 Uiso 1 1 calc R U .
H22B H -0.4230 -0.2197 0.2152 0.088 Uiso 1 1 calc R U .
H22C H -0.3713 -0.1284 0.2238 0.088 Uiso 1 1 calc R U .
C23 C -0.5890(6) -0.3810(6) 0.0946(4) 0.065(3) Uani 1 1 d . . .
H23A H -0.6267 -0.3501 0.0902 0.098 Uiso 1 1 calc R U .
H23B H -0.6249 -0.4305 0.0999 0.098 Uiso 1 1 calc R U .
H23C H -0.5598 -0.3918 0.0655 0.098 Uiso 1 1 calc R U .
C24 C -0.1607(5) -0.3036(6) 0.1770(4) 0.058(2) Uani 1 1 d . . .
H24A H -0.1042 -0.2841 0.1650 0.088 Uiso 1 1 calc R U .
H24B H -0.1550 -0.3348 0.1991 0.088 Uiso 1 1 calc R U .
H24C H -0.1782 -0.2592 0.1944 0.088 Uiso 1 1 calc R U .
C25 C -0.3772(5) -0.3470(5) 0.1356(3) 0.0422(17) Uani 1 1 d . . .
C26 C -0.4646(5) -0.3757(5) 0.1451(3) 0.0443(18) Uani 1 1 d . . .
C27 C -0.4906(5) -0.4408(5) 0.1655(3) 0.0440(18) Uani 1 1 d . . .
C28 C -0.4277(5) -0.4730(5) 0.1762(3) 0.051(2) Uani 1 1 d . . .
H28 H -0.4451 -0.5151 0.1905 0.062 Uiso 1 1 calc R U .
C29 C -0.3385(5) -0.4468(5) 0.1669(3) 0.049(2) Uani 1 1 d . . .
C30 C -0.3138(5) -0.3822(5) 0.1466(3) 0.0463(19) Uani 1 1 d . . .
C31 C -0.5827(5) -0.4708(5) 0.1807(3) 0.0453(19) Uani 1 1 d . . .
C32 C -0.6290(5) -0.5527(4) 0.1648(3) 0.0399(17) Uani 1 1 d . . .
H32 H -0.6071 -0.5870 0.1422 0.048 Uiso 1 1 calc R U .
C33 C -0.7094(5) -0.5817(5) 0.1840(3) 0.0448(18) Uani 1 1 d . . .
H33 H -0.7427 -0.6357 0.1726 0.054 Uiso 1 1 calc R U .
C34 C -0.6179(5) -0.4203(5) 0.2138(3) 0.0441(18) Uani 1 1 d . . .
H34 H -0.5886 -0.3654 0.2227 0.053 Uiso 1 1 calc R U .
C35 C -0.6949(5) -0.4504(4) 0.2335(4) 0.051(2) Uani 1 1 d . . .
H35 H -0.7171 -0.4165 0.2563 0.061 Uiso 1 1 calc R U .
C36 C -0.7398(5) -0.5330(5) 0.2187(3) 0.0429(18) Uani 1 1 d . . .
C37 C -0.8176(5) -0.5632(4) 0.2435(3) 0.0382(17) Uani 1 1 d . . .
C38 C -0.2740(5) -0.4824(5) 0.1838(4) 0.051(2) Uani 1 1 d . . .
C39 C -0.2754(5) -0.4978(5) 0.2295(4) 0.051(2) Uani 1 1 d . . .
H39 H -0.3200 -0.4879 0.2484 0.061 Uiso 1 1 calc R U .
C40 C -0.2161(6) -0.5263(5) 0.2489(3) 0.052(2) Uani 1 1 d . . .
H40 H -0.2189 -0.5341 0.2803 0.062 Uiso 1 1 calc R U .
C41 C -0.1502(6) -0.5435(5) 0.2198(3) 0.050(2) Uani 1 1 d . . .
C42 C -0.1461(6) -0.5296(5) 0.1736(3) 0.052(2) Uani 1 1 d . . .
H42 H -0.1026 -0.5410 0.1543 0.063 Uiso 1 1 calc R U .
C43 C -0.2061(6) -0.4989(6) 0.1562(3) 0.057(2) Uani 1 1 d . . .
H43 H -0.2018 -0.4887 0.1254 0.069 Uiso 1 1 calc R U .
C44 C -0.0860(6) -0.5765(5) 0.2383(4) 0.050(2) Uani 1 1 d . . .
C45 C 0.2078(5) 0.0751(5) 0.2701(3) 0.0436(18) Uani 1 1 d . . .
C46 C 0.1270(6) 0.0474(4) 0.2921(3) 0.048(2) Uani 1 1 d . . .
C47 C 0.0959(5) 0.0937(5) 0.3263(3) 0.0424(17) Uani 1 1 d . . .
H47 H 0.1264 0.1484 0.3362 0.051 Uiso 1 1 calc R U .
C48 C 0.0217(5) 0.0648(5) 0.3475(3) 0.0457(19) Uani 1 1 d . . .
H48 H 0.0019 0.0995 0.3711 0.055 Uiso 1 1 calc R U .
C49 C -0.0264(5) -0.0192(5) 0.3337(3) 0.0439(18) Uani 1 1 d . . .
C50 C 0.0083(5) -0.0687(5) 0.3001(3) 0.0475(19) Uani 1 1 d . . .
H50 H -0.0207 -0.1236 0.2912 0.057 Uiso 1 1 calc R U .
C51 C 0.0838(6) -0.0387(5) 0.2797(4) 0.054(2) Uani 1 1 d . . .
H51 H 0.1075 -0.0728 0.2581 0.065 Uiso 1 1 calc R U .
C52 C -0.1128(5) -0.0478(5) 0.3509(3) 0.0454(19) Uani 1 1 d . . .
C53 C -0.1795(5) -0.0111(5) 0.3449(3) 0.049(2) Uani 1 1 d . . .
H53 H -0.1627 0.0333 0.3326 0.059 Uiso 1 1 calc R U .
C54 C -0.2647(5) -0.0357(5) 0.3557(3) 0.0420(18) Uani 1 1 d . . .
C55 C -0.2890(5) -0.1014(5) 0.3755(3) 0.0469(19) Uani 1 1 d . . .
C56 C -0.2281(5) -0.1409(5) 0.3824(3) 0.0477(19) Uani 1 1 d . . .
C57 C -0.1414(5) -0.1125(5) 0.3714(3) 0.0431(18) Uani 1 1 d . . .
C58 C -0.0055(6) -0.1137(7) 0.4092(4) 0.070(3) Uani 1 1 d . . .
H58A H 0.0259 -0.1497 0.4129 0.106 Uiso 1 1 calc R U .
H58B H -0.0209 -0.0900 0.4408 0.106 Uiso 1 1 calc R U .
H58C H 0.0321 -0.0725 0.3965 0.106 Uiso 1 1 calc R U .
C59 C -0.4564(10) -0.1689(11) 0.3557(7) 0.141(7) Uani 1 1 d . . .
H59A H -0.4616 -0.1396 0.3323 0.211 Uiso 1 1 calc R U .
H59B H -0.5057 -0.1730 0.3750 0.211 Uiso 1 1 calc R U .
H59C H -0.4573 -0.2216 0.3382 0.211 Uiso 1 1 calc R U .
C60 C -0.3279(6) 0.0030(5) 0.3422(3) 0.0475(19) Uani 1 1 d . . .
C61 C -0.3241(5) 0.0186(5) 0.2959(3) 0.049(2) Uani 1 1 d . . .
H61 H -0.2811 0.0067 0.2764 0.059 Uiso 1 1 calc R U .
C62 C -0.3834(5) 0.0518(5) 0.2783(3) 0.051(2) Uani 1 1 d . . .
H62 H -0.3809 0.0597 0.2468 0.062 Uiso 1 1 calc R U .
C63 C -0.4468(5) 0.0732(5) 0.3079(3) 0.050(2) Uani 1 1 d . . .
C64 C -0.4482(6) 0.0570(6) 0.3547(3) 0.058(2) Uani 1 1 d . . .
H64 H -0.4905 0.0686 0.3748 0.070 Uiso 1 1 calc R U .
C65 C -0.3886(6) 0.0247(6) 0.3713(3) 0.058(2) Uani 1 1 d . . .
H65 H -0.3898 0.0174 0.4029 0.070 Uiso 1 1 calc R U .
C66 C -0.2909(8) -0.2980(6) 0.2847(4) 0.075(3) Uani 1 1 d . . .
H66A H -0.3211 -0.3043 0.2529 0.113 Uiso 1 1 calc R U .
H66B H -0.2765 -0.3454 0.2845 0.113 Uiso 1 1 calc R U .
H66C H -0.2367 -0.2530 0.2916 0.113 Uiso 1 1 calc R U .
C67 C -0.1887(11) -0.0955(10) 0.5094(9) 0.162(9) Uani 1 1 d . . .
H67A H -0.2340 -0.0803 0.4945 0.243 Uiso 1 1 calc R U .
H67B H -0.1376 -0.0488 0.5238 0.243 Uiso 1 1 calc R U .
H67C H -0.2121 -0.1200 0.5348 0.243 Uiso 1 1 calc R U .
C68 C -0.2590(5) -0.2157(5) 0.3985(3) 0.0455(18) Uani 1 1 d . . .
C69 C -0.3145(5) -0.2863(5) 0.3673(3) 0.048(2) Uani 1 1 d . . .
C70 C -0.3401(5) -0.3584(5) 0.3797(3) 0.052(2) Uani 1 1 d . . .
C71 C -0.3049(6) -0.3557(6) 0.4281(3) 0.060(3) Uani 1 1 d . . .
H71 H -0.3214 -0.4023 0.4383 0.073 Uiso 1 1 calc R U .
C72 C -0.2463(5) -0.2855(5) 0.4605(3) 0.047(2) Uani 1 1 d . . .
C73 C -0.2234(6) -0.2153(5) 0.4457(3) 0.054(2) Uani 1 1 d . . .
C74 C -0.2133(6) -0.2901(5) 0.5106(3) 0.052(2) Uani 1 1 d . . .
C75 C -0.1303(9) -0.2893(13) 0.5206(5) 0.144(8) Uani 1 1 d . . .
H75 H -0.0904 -0.2804 0.4974 0.173 Uiso 1 1 calc R U .
C76 C -0.1003(9) -0.3014(12) 0.5644(5) 0.139(8) Uani 1 1 d . . .
H76 H -0.0432 -0.3050 0.5691 0.167 Uiso 1 1 calc R U .
C77 C -0.1558(6) -0.3078(5) 0.6002(3) 0.0437(18) Uani 1 1 d . . .
C78 C -0.2343(7) -0.2964(10) 0.5931(4) 0.099(5) Uani 1 1 d . . .
H78 H -0.2696 -0.2936 0.6188 0.119 Uiso 1 1 calc R U .
C79 C -0.2647(9) -0.2887(10) 0.5475(4) 0.103(5) Uani 1 1 d . . .
H79 H -0.3205 -0.2826 0.5429 0.124 Uiso 1 1 calc R U .
C80 C -0.1274(5) -0.3200(5) 0.6477(3) 0.051(2) Uani 1 1 d . . .
C81 C -0.4005(6) -0.4336(5) 0.3490(3) 0.055(2) Uani 1 1 d . . .
C82 C -0.4836(6) -0.4393(5) 0.3247(4) 0.065(3) Uani 1 1 d . . .
H82 H -0.4983 -0.3936 0.3252 0.078 Uiso 1 1 calc R U .
C83 C -0.5426(6) -0.5146(5) 0.3000(4) 0.067(3) Uani 1 1 d . . .
H83 H -0.5954 -0.5174 0.2828 0.080 Uiso 1 1 calc R U .
C84 C -0.5285(5) -0.5834(5) 0.2994(3) 0.049(2) Uani 1 1 d . . .
C85 C -0.4416(6) -0.5788(6) 0.3209(4) 0.059(2) Uani 1 1 d . . .
H85 H -0.4256 -0.6246 0.3176 0.071 Uiso 1 1 calc R U .
C86 C -0.3830(5) -0.5043(5) 0.3465(3) 0.057(2) Uani 1 1 d . . .
H86 H -0.3292 -0.5015 0.3628 0.068 Uiso 1 1 calc R U .
C87 C -0.5938(5) -0.6662(5) 0.2746(3) 0.0452(19) Uani 1 1 d . . .
C88 C -0.5090(6) 0.1052(5) 0.2892(3) 0.051(2) Uani 1 1 d . . .
C90 C -0.715(2) -0.3872(15) -0.0218(12) 0.224(16) Uani 1 1 d . . .
H90 H -0.7561 -0.3633 -0.0084 0.269 Uiso 1 1 calc R U .
C91 C -0.6215(16) -0.2456(14) -0.0125(13) 0.238(15) Uani 1 1 d . . .
H91A H -0.5947 -0.2219 -0.0375 0.357 Uiso 1 1 calc R U .
H91B H -0.5796 -0.2264 0.0170 0.357 Uiso 1 1 calc R U .
H91C H -0.6744 -0.2315 -0.0053 0.357 Uiso 1 1 calc R U .
C92 C -0.5881(16) -0.3668(14) -0.0550(9) 0.207(14) Uani 1 1 d . . .
H92A H -0.6193 -0.4190 -0.0767 0.310 Uiso 1 1 calc R U .
H92B H -0.5455 -0.3707 -0.0313 0.310 Uiso 1 1 calc R U .
H92C H -0.5573 -0.3324 -0.0742 0.310 Uiso 1 1 calc R U .
C93 C 0.5877(14) 0.1509(15) 0.1454(8) 0.137(6) Uani 1 1 d . . .
H93 H 0.5323 0.1332 0.1567 0.165 Uiso 1 1 calc R U .
C94 C 0.5992(19) 0.2635(15) 0.1911(11) 0.250(18) Uani 1 1 d . . .
H94A H 0.6215 0.3194 0.1930 0.374 Uiso 1 1 calc R U .
H94B H 0.5999 0.2567 0.2239 0.374 Uiso 1 1 calc R U .
H94C H 0.5390 0.2409 0.1746 0.374 Uiso 1 1 calc R U .
C95 C 0.7302(10) 0.2553(8) 0.1420(9) 0.163(9) Uani 1 1 d . . .
H95A H 0.7736 0.3022 0.1636 0.244 Uiso 1 1 calc R U .
H95B H 0.7140 0.2666 0.1120 0.244 Uiso 1 1 calc R U .
H95C H 0.7552 0.2127 0.1343 0.244 Uiso 1 1 calc R U .
N1 N 0.0388(6) -0.0294(5) 0.1311(3) 0.070(2) Uani 1 1 d . . .
N2 N -0.6469(13) -0.3367(10) -0.0313(6) 0.143(6) Uani 1 1 d . . .
N3 N 0.6460(12) 0.2303(9) 0.1682(7) 0.142(6) Uani 1 1 d . . .
O1 O 0.0250(3) 0.1925(3) 0.2477(3) 0.0556(16) Uani 1 1 d . . .
O2 O -0.0835(4) 0.2447(3) 0.2473(2) 0.0540(15) Uani 1 1 d . . .
O3 O -0.0786(4) -0.5747(4) 0.2847(2) 0.0547(14) Uani 1 1 d . . .
O4 O -0.0354(4) -0.6025(4) 0.2110(2) 0.0571(16) Uani 1 1 d . . .
O5 O -0.8503(4) -0.5245(3) 0.2764(2) 0.0488(13) Uani 1 1 d . . .
O6 O -0.8560(3) -0.6453(3) 0.22952(19) 0.0423(13) Uani 1 1 d . . .
O7 O 0.2354(3) 0.1568(3) 0.2741(2) 0.0455(13) Uani 1 1 d . . .
O8 O 0.2540(4) 0.0371(4) 0.2482(2) 0.0559(15) Uani 1 1 d . . .
O9 O -0.2800(4) -0.2111(3) -0.1753(2) 0.0475(13) Uani 1 1 d . . .
O10 O -0.3647(4) -0.1324(4) -0.1601(2) 0.0558(15) Uani 1 1 d . . .
O11 O -0.6757(3) -0.6703(3) 0.26597(19) 0.0438(12) Uani 1 1 d . . .
O12 O -0.5612(4) -0.7225(3) 0.2649(3) 0.0600(17) Uani 1 1 d . . .
O13 O -0.5146(4) 0.1026(4) 0.2431(2) 0.0581(16) Uani 1 1 d . . .
O14 O -0.5634(4) 0.1322(4) 0.3152(2) 0.0594(16) Uani 1 1 d . . .
O15 O -0.0637(5) -0.3476(4) 0.6488(2) 0.0666(18) Uani 1 1 d . . .
O16 O -0.1677(4) -0.3015(4) 0.6838(2) 0.0587(16) Uani 1 1 d . . .
O17 O 0.1178(4) 0.0908(4) 0.1843(3) 0.0609(16) Uani 1 1 d . . .
O18 O 0.1001(4) 0.2239(4) 0.1502(2) 0.0594(16) Uani 1 1 d . . .
O20 O -0.5243(4) -0.3379(3) 0.1357(2) 0.0479(13) Uani 1 1 d . . .
O21 O -0.2264(4) -0.3517(3) 0.1365(2) 0.0527(15) Uani 1 1 d . . .
O22 O -0.4016(4) -0.3502(3) 0.0314(2) 0.0536(14) Uani 1 1 d . . .
O23 O -0.2969(4) -0.1973(3) 0.2010(2) 0.0489(14) Uani 1 1 d . . .
O24 O -0.3473(4) -0.2848(4) 0.3216(2) 0.0580(17) Uani 1 1 d . . .
O25 O -0.1647(4) -0.1457(4) 0.4760(2) 0.0642(18) Uani 1 1 d . . .
O26 O -0.3766(4) -0.1295(4) 0.3867(3) 0.0609(17) Uani 1 1 d . . .
O27 O -0.0846(4) -0.1562(3) 0.3758(2) 0.0531(15) Uani 1 1 d . . .
O30 O 0.6103(10) 0.1017(10) 0.1087(8) 0.207(8) Uani 1 1 d . . .
O31 O -0.7400(12) -0.4569(9) -0.0255(6) 0.182(6) Uani 1 1 d . . .
Nd1 Nd 0.17786(3) 0.23449(2) 0.23224(2) 0.03810(15) Uani 1 1 d . . .
Nd2 Nd -0.63065(4) 0.14893(3) 0.24110(2) 0.0494(3) Uani 0.323(11) 1 d . . P
Cd2 Cd -0.63065(4) 0.14893(3) 0.24110(2) 0.0494(3) Uani 0.677(11) 1 d . . P
Nd3 Nd 0.02574(4) 0.36105(3) 0.27778(2) 0.0485(2) Uani 0.350(11) 1 d . . P
Cd3 Cd 0.02574(4) 0.36105(3) 0.27778(2) 0.0485(2) Uani 0.650(11) 1 d . . P

loop_
_atom_site_aniso_label
_atom_site_aniso_U_11
_atom_site_aniso_U_22
_atom_site_aniso_U_33
_atom_site_aniso_U_23
_atom_site_aniso_U_13
_atom_site_aniso_U_12
C1 0.033(4) 0.038(4) 0.049(4) 0.017(3) 0.003(3) 0.014(3)
C1S 0.056(6) 0.064(6) 0.054(5) 0.011(5) 0.000(4) 0.014(5)
C2 0.027(3) 0.049(4) 0.042(4) 0.028(3) 0.006(3) 0.004(3)
C2S 0.074(8) 0.102(10) 0.114(11) -0.005(8) 0.008(8) -0.007(7)
C3 0.052(5) 0.051(5) 0.056(5) 0.025(4) -0.008(4) 0.012(4)
C3S 0.138(14) 0.074(9) 0.182(18) 0.016(10) -0.013(13) 0.035(9)
C4 0.043(4) 0.040(4) 0.046(4) 0.017(3) -0.004(3) 0.009(3)
C5 0.041(4) 0.049(4) 0.045(4) 0.031(4) -0.001(3) 0.000(3)
C6 0.063(5) 0.056(5) 0.039(4) 0.029(4) 0.002(4) 0.024(4)
C7 0.024(3) 0.041(4) 0.056(5) 0.031(4) -0.005(3) -0.005(3)
C8 0.053(5) 0.039(4) 0.029(4) 0.013(3) 0.005(3) 0.005(3)
C9 0.047(4) 0.048(4) 0.040(4) 0.020(4) -0.004(3) 0.013(4)
C10 0.031(4) 0.047(4) 0.043(4) 0.019(3) -0.005(3) 0.005(3)
C11 0.039(4) 0.057(5) 0.043(4) 0.029(4) 0.005(3) 0.010(4)
C12 0.036(4) 0.049(4) 0.044(4) 0.023(4) 0.004(3) 0.012(3)
C13 0.036(4) 0.052(4) 0.040(4) 0.024(4) -0.003(3) 0.012(3)
C14 0.041(4) 0.040(4) 0.035(4) 0.022(3) 0.001(3) 0.006(3)
C15 0.061(5) 0.054(5) 0.040(4) 0.027(4) 0.015(4) 0.026(4)
C16 0.049(5) 0.057(5) 0.068(6) 0.043(5) 0.005(4) 0.019(4)
C17 0.044(4) 0.049(4) 0.031(4) 0.016(3) 0.013(3) 0.019(3)
C18 0.060(5) 0.049(4) 0.027(3) 0.013(3) -0.002(3) 0.023(4)
C19 0.066(6) 0.055(5) 0.057(5) 0.025(4) 0.006(4) 0.030(4)
C20 0.055(5) 0.039(4) 0.047(5) 0.009(4) 0.025(4) 0.010(4)
C21 0.136(11) 0.061(6) 0.071(7) 0.023(6) 0.007(7) 0.047(7)
C22 0.075(6) 0.061(5) 0.042(5) 0.023(4) 0.004(4) 0.017(5)
C23 0.050(5) 0.072(6) 0.076(7) 0.029(5) -0.011(5) 0.018(5)
C24 0.028(4) 0.066(6) 0.083(7) 0.034(5) -0.004(4) 0.010(4)
C25 0.044(4) 0.046(4) 0.035(4) 0.015(3) -0.001(3) 0.010(3)
C26 0.042(4) 0.048(4) 0.051(5) 0.028(4) 0.010(4) 0.015(3)
C27 0.039(4) 0.042(4) 0.061(5) 0.031(4) 0.007(4) 0.015(3)
C28 0.046(5) 0.057(5) 0.056(5) 0.033(4) 0.007(4) 0.009(4)
C29 0.037(4) 0.063(5) 0.055(5) 0.031(4) 0.004(4) 0.016(4)
C30 0.035(4) 0.057(5) 0.058(5) 0.034(4) 0.003(3) 0.015(3)
C31 0.036(4) 0.056(5) 0.054(5) 0.038(4) 0.007(3) 0.010(3)
C32 0.032(4) 0.041(4) 0.051(4) 0.027(4) 0.015(3) 0.006(3)
C33 0.035(4) 0.043(4) 0.049(5) 0.017(4) 0.001(3) -0.001(3)
C34 0.043(4) 0.038(4) 0.060(5) 0.029(4) 0.011(4) 0.012(3)
C35 0.045(4) 0.028(4) 0.079(6) 0.018(4) -0.003(4) 0.010(3)
C36 0.035(4) 0.048(4) 0.045(4) 0.025(4) -0.003(3) 0.003(3)
C37 0.032(4) 0.027(3) 0.059(5) 0.025(3) 0.013(3) 0.002(3)
C38 0.048(5) 0.059(5) 0.074(6) 0.046(5) 0.019(4) 0.034(4)
C39 0.035(4) 0.054(5) 0.073(6) 0.034(5) 0.020(4) 0.014(4)
C40 0.065(5) 0.051(5) 0.057(5) 0.036(4) 0.006(4) 0.025(4)
C41 0.057(5) 0.045(4) 0.049(5) 0.024(4) 0.008(4) 0.011(4)
C42 0.047(5) 0.052(5) 0.060(5) 0.020(4) 0.008(4) 0.014(4)
C43 0.059(5) 0.077(6) 0.055(5) 0.044(5) 0.004(4) 0.030(5)
C44 0.062(5) 0.036(4) 0.064(6) 0.025(4) 0.013(4) 0.022(4)
C45 0.038(4) 0.050(4) 0.044(4) 0.022(4) 0.009(3) 0.009(3)
C46 0.055(5) 0.036(4) 0.064(5) 0.033(4) -0.004(4) 0.019(4)
C47 0.034(4) 0.042(4) 0.053(5) 0.016(4) 0.005(3) 0.012(3)
C48 0.042(4) 0.040(4) 0.060(5) 0.030(4) 0.007(4) 0.007(3)
C49 0.034(4) 0.048(4) 0.054(5) 0.031(4) -0.004(3) 0.008(3)
C50 0.043(4) 0.039(4) 0.064(5) 0.026(4) 0.002(4) 0.010(3)
C51 0.046(5) 0.053(5) 0.064(6) 0.023(4) -0.003(4) 0.014(4)
C52 0.043(4) 0.050(4) 0.052(5) 0.030(4) -0.003(4) 0.015(3)
C53 0.047(5) 0.054(5) 0.049(5) 0.033(4) -0.004(4) 0.007(4)
C54 0.029(4) 0.059(5) 0.040(4) 0.031(4) 0.001(3) 0.003(3)
C55 0.044(4) 0.054(5) 0.048(5) 0.031(4) -0.005(3) 0.010(4)
C56 0.031(4) 0.059(5) 0.053(5) 0.027(4) -0.003(3) 0.008(3)
C57 0.046(4) 0.046(4) 0.046(4) 0.029(4) 0.003(3) 0.014(3)
C58 0.047(5) 0.093(7) 0.079(7) 0.050(6) -0.012(5) 0.015(5)
C59 0.086(11) 0.171(17) 0.165(18) 0.068(14) -0.005(11) 0.025(11)
C60 0.048(5) 0.053(5) 0.051(5) 0.025(4) 0.008(4) 0.021(4)
C61 0.041(4) 0.068(5) 0.053(5) 0.032(4) 0.006(4) 0.024(4)
C62 0.037(4) 0.070(6) 0.059(5) 0.043(5) 0.008(4) 0.014(4)
C63 0.037(4) 0.057(5) 0.059(5) 0.024(4) 0.006(4) 0.013(4)
C64 0.047(5) 0.089(7) 0.051(5) 0.030(5) 0.015(4) 0.031(5)
C65 0.067(6) 0.073(6) 0.050(5) 0.035(5) 0.002(4) 0.031(5)
C66 0.106(9) 0.057(6) 0.044(5) 0.015(5) -0.015(6) 0.002(6)
C67 0.086(11) 0.095(11) 0.23(2) -0.022(14) 0.006(13) -0.015(9)
C68 0.043(4) 0.051(4) 0.047(4) 0.025(4) 0.005(4) 0.013(4)
C69 0.039(4) 0.053(5) 0.054(5) 0.035(4) -0.004(4) 0.002(3)
C70 0.047(5) 0.055(5) 0.049(5) 0.033(4) -0.014(4) -0.003(4)
C71 0.050(5) 0.065(5) 0.061(5) 0.042(5) -0.017(4) -0.006(4)
C72 0.041(4) 0.056(5) 0.045(4) 0.030(4) -0.011(3) 0.005(4)
C73 0.050(5) 0.057(5) 0.047(5) 0.021(4) -0.011(4) 0.003(4)
C74 0.048(5) 0.064(5) 0.046(5) 0.031(4) 0.000(4) 0.008(4)
C75 0.094(9) 0.34(3) 0.070(8) 0.121(12) 0.041(7) 0.122(13)
C76 0.106(10) 0.33(2) 0.076(8) 0.116(12) 0.043(7) 0.153(14)
C77 0.056(5) 0.051(4) 0.030(4) 0.024(3) 0.014(3) 0.016(4)
C78 0.055(6) 0.233(16) 0.051(6) 0.073(8) 0.015(5) 0.077(8)
C79 0.092(9) 0.213(16) 0.042(5) 0.054(8) 0.012(6) 0.085(10)
C80 0.044(4) 0.062(5) 0.048(5) 0.031(4) -0.019(4) 0.010(4)
C81 0.054(5) 0.052(5) 0.062(5) 0.037(4) -0.011(4) 0.006(4)
C82 0.060(6) 0.055(5) 0.080(7) 0.042(5) -0.024(5) 0.003(4)
C83 0.050(5) 0.050(5) 0.086(7) 0.027(5) -0.031(5) -0.005(4)
C84 0.043(4) 0.044(4) 0.057(5) 0.029(4) -0.008(4) 0.001(3)
C85 0.043(5) 0.069(6) 0.070(6) 0.043(5) -0.006(4) 0.004(4)
C86 0.030(4) 0.064(5) 0.066(6) 0.026(5) -0.017(4) -0.005(4)
C87 0.055(5) 0.049(4) 0.022(3) 0.018(3) -0.012(3) -0.001(4)
C88 0.058(5) 0.058(5) 0.046(5) 0.029(4) 0.006(4) 0.018(4)
C90 0.25(3) 0.095(15) 0.27(4) 0.017(19) -0.11(3) 0.005(19)
C91 0.17(2) 0.15(2) 0.42(5) 0.10(3) 0.09(3) 0.061(17)
C92 0.17(2) 0.19(2) 0.21(3) -0.086(19) -0.051(18) 0.104(19)
C93 0.132(16) 0.17(2) 0.129(15) 0.069(15) 0.028(13) 0.057(16)
C94 0.27(3) 0.15(2) 0.31(4) 0.04(2) 0.21(3) 0.05(2)
C95 0.079(9) 0.080(9) 0.34(3) 0.094(14) 0.068(14) 0.009(7)
N1 0.077(6) 0.053(5) 0.065(5) 0.002(4) 0.001(4) 0.010(4)
N2 0.154(15) 0.100(11) 0.146(14) 0.013(10) -0.044(11) 0.024(10)
N3 0.182(16) 0.094(10) 0.154(14) 0.047(10) 0.078(12) 0.034(11)
O1 0.027(3) 0.040(3) 0.087(5) 0.016(3) 0.003(3) -0.005(2)
O2 0.042(3) 0.041(3) 0.070(4) 0.022(3) -0.012(3) -0.003(2)
O3 0.054(3) 0.060(4) 0.057(4) 0.024(3) 0.007(3) 0.022(3)
O4 0.063(4) 0.069(4) 0.064(4) 0.044(3) 0.016(3) 0.036(3)
O5 0.045(3) 0.059(3) 0.053(3) 0.028(3) 0.002(3) 0.023(3)
O6 0.024(2) 0.067(3) 0.046(3) 0.040(3) 0.007(2) 0.008(2)
O7 0.043(3) 0.043(3) 0.060(3) 0.037(3) 0.019(3) 0.007(2)
O8 0.034(3) 0.070(4) 0.068(4) 0.039(3) 0.012(3) 0.007(3)
O9 0.050(3) 0.056(3) 0.045(3) 0.030(3) 0.001(3) 0.017(3)
O10 0.071(4) 0.070(4) 0.053(3) 0.047(3) 0.013(3) 0.036(3)
O11 0.034(3) 0.055(3) 0.041(3) 0.025(3) -0.007(2) 0.005(2)
O12 0.060(4) 0.034(3) 0.077(4) 0.011(3) -0.011(3) 0.008(3)
O13 0.055(4) 0.082(4) 0.064(4) 0.040(3) 0.023(3) 0.041(3)
O14 0.067(4) 0.080(4) 0.056(4) 0.038(3) 0.009(3) 0.043(4)
O15 0.078(5) 0.086(5) 0.043(3) 0.025(3) -0.010(3) 0.033(4)
O16 0.044(3) 0.104(5) 0.041(3) 0.038(3) 0.015(3) 0.026(3)
O17 0.052(4) 0.056(4) 0.072(4) 0.022(3) -0.002(3) 0.013(3)
O18 0.075(4) 0.070(4) 0.045(3) 0.024(3) 0.009(3) 0.033(3)
O20 0.042(3) 0.053(3) 0.062(4) 0.033(3) 0.009(3) 0.019(2)
O21 0.041(3) 0.062(4) 0.067(4) 0.039(3) 0.016(3) 0.015(3)
O22 0.063(4) 0.042(3) 0.053(3) 0.012(3) 0.012(3) 0.012(3)
O23 0.047(3) 0.055(3) 0.048(3) 0.035(3) -0.002(3) 0.005(3)
O24 0.058(4) 0.061(4) 0.051(4) 0.040(3) -0.018(3) -0.003(3)
O25 0.066(4) 0.062(4) 0.051(4) 0.029(3) -0.017(3) -0.005(3)
O26 0.034(3) 0.076(4) 0.082(5) 0.045(4) 0.005(3) 0.013(3)
O27 0.042(3) 0.056(3) 0.073(4) 0.040(3) -0.002(3) 0.015(3)
O30 0.148(12) 0.177(14) 0.29(2) 0.045(14) 0.090(14) 0.049(11)
O31 0.239(17) 0.130(11) 0.148(12) 0.025(10) -0.032(11) 0.036(11)
Nd1 0.0341(2) 0.0418(2) 0.0417(2) 0.02236(18) 0.00218(16) 0.00858(16)
Nd2 0.0449(4) 0.0587(4) 0.0542(4) 0.0316(3) 0.0057(2) 0.0173(3)
Cd2 0.0449(4) 0.0587(4) 0.0542(4) 0.0316(3) 0.0057(2) 0.0173(3)
Nd3 0.0428(3) 0.0557(4) 0.0525(4) 0.0294(3) 0.0009(2) 0.0126(2)
Cd3 0.0428(3) 0.0557(4) 0.0525(4) 0.0294(3) 0.0009(2) 0.0126(2)

loop_
_atom_type_symbol
_atom_type_description
_atom_type_scat_dispersion_real
_atom_type_scat_dispersion_imag
_atom_type_scat_source
C C 0.0033 0.0016 'International Tables Vol C Tables 4.2.6.8 and 6.1.1.4'
N N 0.0061 0.0033 'International Tables Vol C Tables 4.2.6.8 and 6.1.1.4'
O O 0.0106 0.0060 'International Tables Vol C Tables 4.2.6.8 and 6.1.1.4'
Nd Nd -0.1943 3.0179 'International Tables Vol C Tables 4.2.6.8 and 6.1.1.4'
H H 0.0000 0.0000 'International Tables Vol C Tables 4.2.6.8 and 6.1.1.4'
Cd Cd -0.8075 1.2024 'International Tables Vol C Tables 4.2.6.8 and 6.1.1.4'

loop_
_geom_angle_atom_site_label_1
_geom_angle_atom_site_label_2
_geom_angle_atom_site_label_3
_geom_angle
_geom_angle_site_symmetry_1
_geom_angle_site_symmetry_3
O1 C1 O2 123.4(7) . .
O1 C1 C2 119.0(6) . .
O2 C1 C2 117.4(6) . .
O1 C1 Nd3 79.2(4) . .
O2 C1 Nd3 44.2(3) . .
C2 C1 Nd3 161.6(5) . .
O17 C1S N1 128.0(10) . .
O17 C1S H1S 116.0 . .
N1 C1S H1S 116.0 . .
C3 C2 C7 119.8(7) . .
C3 C2 C1 121.5(7) . .
C7 C2 C1 118.6(6) . .
N1 C2S H2SA 109.5 . .
N1 C2S H2SB 109.5 . .
H2SA C2S H2SB 109.5 . .
N1 C2S H2SC 109.5 . .
H2SA C2S H2SC 109.5 . .
H2SB C2S H2SC 109.5 . .
C2 C3 C4 121.1(8) . .
C2 C3 H3 119.5 . .
C4 C3 H3 119.5 . .
N1 C3S H3SA 109.4 . .
N1 C3S H3SB 109.5 . .
H3SA C3S H3SB 109.5 . .
N1 C3S H3SC 109.5 . .
H3SA C3S H3SC 109.5 . .
H3SB C3S H3SC 109.5 . .
C5 C4 C3 120.4(7) . .
C5 C4 H4 119.8 . .
C3 C4 H4 119.8 . .
C4 C5 C6 118.5(7) . .
C4 C5 C8 120.3(7) . .
C6 C5 C8 120.3(8) . .
C5 C6 C7 121.4(7) . .
C5 C6 H6 119.3 . .
C7 C6 H6 119.3 . .
C2 C7 C6 118.6(7) . .
C2 C7 H7 120.7 . .
C6 C7 H7 120.7 . .
C9 C8 C13 117.3(7) . .
C9 C8 C5 118.3(7) . .
C13 C8 C5 124.2(7) . .
C10 C9 C8 122.3(7) . .
C10 C9 H9 118.9 . .
C8 C9 H9 118.9 . .
C9 C10 C11 119.7(7) . .
C9 C10 C14 117.8(7) . .
C11 C10 C14 122.4(7) . .
O22 C11 C10 119.3(7) . .
O22 C11 C12 122.3(7) . .
C10 C11 C12 118.3(7) . .
C13 C12 C11 119.2(7) . .
C13 C12 C25 120.5(7) . .
C11 C12 C25 120.2(7) . .
C12 C13 C8 123.2(7) . .
C12 C13 O23 117.6(6) . .
C8 C13 O23 119.3(7) . .
C15 C14 C19 117.9(7) . .
C15 C14 C10 120.9(7) . .
C19 C14 C10 120.7(7) . .
C16 C15 C14 121.1(8) . .
C16 C15 H15 119.4 . .
C14 C15 H15 119.4 . .
C15 C16 C17 121.4(7) . .
C15 C16 H16 119.3 . .
C17 C16 H16 119.3 . .
C18 C17 C16 118.5(7) . .
C18 C17 C20 121.4(7) . .
C16 C17 C20 120.1(7) . .
C17 C18 C19 120.5(8) . .
C17 C18 H18 119.8 . .
C19 C18 H18 119.8 . .
C18 C19 C14 120.5(7) . .
C18 C19 H19 119.7 . .
C14 C19 H19 119.7 . .
O10 C20 O9 122.4(8) . .
O10 C20 C17 121.2(7) . .
O9 C20 C17 116.4(8) . .
O10 C20 Nd2 45.3(4) . 2_455
O9 C20 Nd2 78.0(4) . 2_455
C17 C20 Nd2 162.9(6) . 2_455
O22 C21 H21A 109.5 . .
O22 C21 H21B 109.5 . .
H21A C21 H21B 109.5 . .
O22 C21 H21C 109.5 . .
H21A C21 H21C 109.5 . .
H21B C21 H21C 109.5 . .
O23 C22 H22A 109.5 . .
O23 C22 H22B 109.5 . .
H22A C22 H22B 109.5 . .
O23 C22 H22C 109.5 . .
H22A C22 H22C 109.5 . .
H22B C22 H22C 109.5 . .
O20 C23 H23A 109.5 . .
O20 C23 H23B 109.5 . .
H23A C23 H23B 109.5 . .
O20 C23 H23C 109.5 . .
H23A C23 H23C 109.5 . .
H23B C23 H23C 109.5 . .
O21 C24 H24A 109.5 . .
O21 C24 H24B 109.5 . .
H24A C24 H24B 109.5 . .
O21 C24 H24C 109.5 . .
H24A C24 H24C 109.5 . .
H24B C24 H24C 109.5 . .
C26 C25 C30 120.4(7) . .
C26 C25 C12 119.8(7) . .
C30 C25 C12 119.6(7) . .
C25 C26 O20 118.9(6) . .
C25 C26 C27 119.8(7) . .
O20 C26 C27 121.2(7) . .
C28 C27 C26 118.5(7) . .
C28 C27 C31 118.7(7) . .
C26 C27 C31 122.5(7) . .
C27 C28 C29 124.2(7) . .
C27 C28 H28 117.9 . .
C29 C28 H28 117.9 . .
C30 C29 C28 116.7(7) . .
C30 C29 C38 123.7(7) . .
C28 C29 C38 119.3(7) . .
O21 C30 C29 120.7(7) . .
O21 C30 C25 118.8(6) . .
C29 C30 C25 120.5(7) . .
C32 C31 C34 120.0(7) . .
C32 C31 C27 118.1(7) . .
C34 C31 C27 121.6(7) . .
C31 C32 C33 117.9(7) . .
C31 C32 H32 121.0 . .
C33 C32 H32 121.0 . .
C36 C33 C32 121.6(7) . .
C36 C33 H33 119.2 . .
C32 C33 H33 119.2 . .
C35 C34 C31 121.0(7) . .
C35 C34 H34 119.5 . .
C31 C34 H34 119.5 . .
C34 C35 C36 118.9(8) . .
C34 C35 H35 120.6 . .
C36 C35 H35 120.6 . .
C33 C36 C35 120.4(7) . .
C33 C36 C37 122.5(7) . .
C35 C36 C37 117.1(8) . .
O5 C37 O6 117.3(6) . .
O5 C37 C36 128.1(7) . .
O6 C37 C36 114.5(7) . .
O5 C37 Nd3 59.5(4) . 1_445
O6 C37 Nd3 58.2(3) . 1_445
C36 C37 Nd3 171.5(6) . 1_445
C39 C38 C43 116.0(7) . .
C39 C38 C29 120.6(8) . .
C43 C38 C29 123.3(7) . .
C40 C39 C38 124.4(8) . .
C40 C39 H39 117.8 . .
C38 C39 H39 117.8 . .
C39 C40 C41 117.9(8) . .
C39 C40 H40 121.0 . .
C41 C40 H40 121.0 . .
C42 C41 C40 119.9(8) . .
C42 C41 C44 119.9(8) . .
C40 C41 C44 120.2(8) . .
C43 C42 C41 120.0(9) . .
C43 C42 H42 120.0 . .
C41 C42 H42 120.0 . .
C42 C43 C38 121.7(8) . .
C42 C43 H43 119.1 . .
C38 C43 H43 119.1 . .
O4 C44 O3 119.1(8) . .
O4 C44 C41 121.6(8) . .
O3 C44 C41 119.2(8) . .
O4 C44 Cd3 62.2(4) . 1_545
O3 C44 Cd3 57.1(4) . 1_545
C41 C44 Cd3 176.0(7) . 1_545
O4 C44 Nd3 62.2(4) . 1_545
O3 C44 Nd3 57.1(4) . 1_545
C41 C44 Nd3 176.0(7) . 1_545
Cd3 C44 Nd3 0.0 1_545 1_545
O8 C45 O7 116.7(7) . .
O8 C45 C46 129.5(7) . .
O7 C45 C46 113.8(7) . .
O8 C45 Cd2 57.8(4) . 1_655
O7 C45 Cd2 59.4(3) . 1_655
C46 C45 Cd2 170.9(6) . 1_655
O8 C45 Nd2 57.8(4) . 1_655
O7 C45 Nd2 59.4(3) . 1_655
C46 C45 Nd2 170.9(6) . 1_655
Cd2 C45 Nd2 0.0 1_655 1_655
C47 C46 C45 124.7(7) . .
C47 C46 C51 118.6(8) . .
C45 C46 C51 116.2(8) . .
C46 C47 C48 122.9(8) . .
C46 C47 H47 118.5 . .
C48 C47 H47 118.6 . .
C47 C48 C49 120.0(8) . .
C47 C48 H48 120.0 . .
C49 C48 H48 120.0 . .
C50 C49 C48 117.6(7) . .
C50 C49 C52 122.9(7) . .
C48 C49 C52 119.2(8) . .
C51 C50 C49 121.5(8) . .
C51 C50 H50 119.2 . .
C49 C50 H50 119.2 . .
C50 C51 C46 119.1(8) . .
C50 C51 H51 120.5 . .
C46 C51 H51 120.5 . .
C57 C52 C53 114.4(7) . .
C57 C52 C49 126.1(7) . .
C53 C52 C49 119.5(6) . .
C54 C53 C52 125.5(7) . .
C54 C53 H53 117.2 . .
C52 C53 H53 117.2 . .
C53 C54 C55 117.0(7) . .
C53 C54 C60 118.7(7) . .
C55 C54 C60 124.1(7) . .
O26 C55 C54 119.1(7) . .
O26 C55 C56 119.8(7) . .
C54 C55 C56 121.1(7) . .
C57 C56 C55 119.5(7) . .
C57 C56 C68 120.8(7) . .
C55 C56 C68 119.7(7) . .
C56 C57 O27 117.7(6) . .
C56 C57 C52 122.4(7) . .
O27 C57 C52 119.5(7) . .
O27 C58 H58A 109.5 . .
O27 C58 H58B 109.5 . .
H58A C58 H58B 109.5 . .
O27 C58 H58C 109.5 . .
H58A C58 H58C 109.5 . .
H58B C58 H58C 109.5 . .
O26 C59 H59A 109.5 . .
O26 C59 H59B 109.5 . .
H59A C59 H59B 109.5 . .
O26 C59 H59C 109.5 . .
H59A C59 H59C 109.5 . .
H59B C59 H59C 109.5 . .
C65 C60 C61 118.2(7) . .
C65 C60 C54 125.2(7) . .
C61 C60 C54 116.5(7) . .
C60 C61 C62 121.5(8) . .
C60 C61 H61 119.3 . .
C62 C61 H61 119.3 . .
C61 C62 C63 120.4(8) . .
C61 C62 H62 119.8 . .
C63 C62 H62 119.8 . .
C62 C63 C64 116.4(8) . .
C62 C63 C88 120.3(8) . .
C64 C63 C88 123.2(8) . .
C65 C64 C63 122.0(8) . .
C65 C64 H64 119.0 . .
C63 C64 H64 119.0 . .
C60 C65 C64 121.3(8) . .
C60 C65 H65 119.3 . .
C64 C65 H65 119.3 . .
O24 C66 H66A 109.5 . .
O24 C66 H66B 109.5 . .
H66A C66 H66B 109.5 . .
O24 C66 H66C 109.5 . .
H66A C66 H66C 109.5 . .
H66B C66 H66C 109.5 . .
O25 C67 H67A 109.4 . .
O25 C67 H67B 109.5 . .
H67A C67 H67B 109.5 . .
O25 C67 H67C 109.5 . .
H67A C67 H67C 109.5 . .
H67B C67 H67C 109.5 . .
C69 C68 C73 119.2(7) . .
C69 C68 C56 121.8(7) . .
C73 C68 C56 118.8(7) . .
C68 C69 O24 117.8(7) . .
C68 C69 C70 123.6(7) . .
O24 C69 C70 118.6(7) . .
C69 C70 C71 115.9(7) . .
C69 C70 C81 125.8(7) . .
C71 C70 C81 118.2(7) . .
C72 C71 C70 122.3(7) . .
C72 C71 H71 118.8 . .
C70 C71 H71 118.8 . .
C73 C72 C71 118.8(7) . .
C73 C72 C74 123.7(7) . .
C71 C72 C74 117.5(7) . .
O25 C73 C72 120.6(7) . .
O25 C73 C68 119.2(7) . .
C72 C73 C68 120.1(7) . .
C75 C74 C79 117.7(9) . .
C75 C74 C72 121.2(9) . .
C79 C74 C72 120.8(8) . .
C74 C75 C76 122.7(11) . .
C74 C75 H75 118.7 . .
C76 C75 H75 118.7 . .
C77 C76 C75 118.9(10) . .
C77 C76 H76 120.6 . .
C75 C76 H76 120.5 . .
C78 C77 C76 118.1(8) . .
C78 C77 C80 120.3(8) . .
C76 C77 C80 121.4(8) . .
C77 C78 C79 121.4(9) . .
C77 C78 H78 119.3 . .
C79 C78 H78 119.3 . .
C74 C79 C78 120.0(10) . .
C74 C79 H79 120.0 . .
C78 C79 H79 120.0 . .
O16 C80 O15 124.7(7) . .
O16 C80 C77 117.7(7) . .
O15 C80 C77 117.6(8) . .
O16 C80 Nd3 81.7(4) . 2_556
O15 C80 Nd3 43.0(4) . 2_556
C77 C80 Nd3 160.6(7) . 2_556
C86 C81 C82 117.5(8) . .
C86 C81 C70 120.4(7) . .
C82 C81 C70 121.7(8) . .
C83 C82 C81 118.6(8) . .
C83 C82 H82 120.7 . .
C81 C82 H82 120.7 . .
C84 C83 C82 124.4(8) . .
C84 C83 H83 117.8 . .
C82 C83 H83 117.8 . .
C83 C84 C85 117.6(8) . .
C83 C84 C87 125.2(7) . .
C85 C84 C87 117.0(7) . .
C86 C85 C84 118.1(9) . .
C86 C85 H85 120.9 . .
C84 C85 H85 120.9 . .
C85 C86 C81 123.1(8) . .
C85 C86 H86 118.4 . .
C81 C86 H86 118.4 . .
O12 C87 O11 127.9(7) . .
O12 C87 C84 116.3(7) . .
O11 C87 C84 115.7(8) . .
O14 C88 O13 117.6(8) . .
O14 C88 C63 123.9(8) . .
O13 C88 C63 118.4(8) . .
O14 C88 Nd2 62.9(4) . .
O13 C88 Nd2 54.7(4) . .
C63 C88 Nd2 171.6(7) . .
O31 C90 N2 137(3) . .
O31 C90 H90 111.5 . .
N2 C90 H90 111.5 . .
N2 C91 H91A 109.4 . .
N2 C91 H91B 109.5 . .
H91A C91 H91B 109.5 . .
N2 C91 H91C 109.5 . .
H91A C91 H91C 109.5 . .
H91B C91 H91C 109.5 . .
N2 C92 H92A 111.1 . .
N2 C92 H92B 110.8 . .
H92A C92 H92B 108.0 . .
N2 C92 H92C 111.0 . .
H92A C92 H92C 107.9 . .
H92B C92 H92C 107.9 . .
O30 C93 N3 121.7(19) . .
O30 C93 H93 119.1 . .
N3 C93 H93 119.1 . .
N3 C94 H94A 110.5 . .
N3 C94 H94B 110.7 . .
H94A C94 H94B 108.5 . .
N3 C94 H94C 110.2 . .
H94A C94 H94C 108.5 . .
H94B C94 H94C 108.4 . .
N3 C95 H95A 109.5 . .
N3 C95 H95B 109.5 . .
H95A C95 H95B 109.5 . .
N3 C95 H95C 109.5 . .
H95A C95 H95C 109.5 . .
H95B C95 H95C 109.5 . .
C1S N1 C3S 123.5(10) . .
C1S N1 C2S 121.6(10) . .
C3S N1 C2S 114.9(10) . .
C90 N2 C92 116(2) . .
C90 N2 C91 126(2) . .
C92 N2 C91 118(2) . .
C94 N3 C93 105(2) . .
C94 N3 C95 136.0(18) . .
C93 N3 C95 113.7(15) . .
C1 O1 Nd1 153.7(6) . .
C1 O2 Nd3 112.5(5) . .
C44 O3 Cd3 94.5(5) . 1_545
C44 O3 Nd3 94.5(5) . 1_545
Cd3 O3 Nd3 0.0 1_545 1_545
C44 O4 Cd3 90.6(5) . 1_545
C44 O4 Nd3 90.6(5) . 1_545
Cd3 O4 Nd3 0.0 1_545 1_545
C37 O5 Cd3 93.9(4) . 1_445
C37 O5 Nd3 93.9(4) . 1_445
Cd3 O5 Nd3 0.0 1_445 1_445
C37 O6 Cd3 91.9(4) . 1_445
C37 O6 Nd3 91.9(4) . 1_445
Cd3 O6 Nd3 0.0 1_445 1_445
C37 O6 Nd1 140.9(4) . 1_445
Cd3 O6 Nd1 107.29(18) 1_445 1_445
Nd3 O6 Nd1 107.29(18) 1_445 1_445
C45 O7 Cd2 90.2(4) . 1_655
C45 O7 Nd2 90.2(4) . 1_655
Cd2 O7 Nd2 0.0 1_655 1_655
C45 O7 Nd1 132.0(5) . .
Cd2 O7 Nd1 106.85(18) 1_655 .
Nd2 O7 Nd1 106.85(18) 1_655 .
C45 O8 Cd2 95.7(5) . 1_655
C45 O8 Nd2 95.7(5) . 1_655
Cd2 O8 Nd2 0.0 1_655 1_655
C20 O9 Nd1 160.7(5) . 2
C20 O9 Nd2 76.1(5) . 2_455
Nd1 O9 Nd2 92.27(17) 2 2_455
C20 O10 Cd2 111.4(5) . 2_455
C20 O10 Nd2 111.4(5) . 2_455
Cd2 O10 Nd2 0.0 2_455 2_455
C87 O11 Nd1 141.4(5) . 1_445
C87 O12 Cd2 129.0(5) . 1_545
C87 O12 Nd2 129.0(5) . 1_545
Cd2 O12 Nd2 0.0 1_545 1_545
C88 O13 Nd2 97.6(5) . .
C88 O14 Nd2 89.1(5) . .
C80 O15 Cd3 114.2(6) . 2_556
C80 O15 Nd3 114.2(6) . 2_556
Cd3 O15 Nd3 0.0 2_556 2_556
C80 O16 Nd1 154.7(5) . 2_556
C1S O17 Nd1 138.9(6) . .
C26 O20 C23 114.8(7) . .
C30 O21 C24 117.6(7) . .
C11 O22 C21 120.3(8) . .
C13 O23 C22 112.2(6) . .
C69 O24 C66 113.3(7) . .
C67 O25 C73 123.9(10) . .
C59 O26 C55 130.2(10) . .
C57 O27 C58 115.0(7) . .
O9 Nd1 O1 144.8(2) 2 .
O9 Nd1 O7 84.38(17) 2 .
O1 Nd1 O7 99.62(19) . .
O9 Nd1 O16 143.55(19) 2 2_556
O1 Nd1 O16 71.0(2) . 2_556
O7 Nd1 O16 81.2(2) . 2_556
O9 Nd1 O11 71.76(19) 2 1_665
O1 Nd1 O11 143.5(2) . 1_665
O7 Nd1 O11 80.48(17) . 1_665
O16 Nd1 O11 72.92(19) 2_556 1_665
O9 Nd1 O6 110.24(17) 2 1_665
O1 Nd1 O6 81.90(17) . 1_665
O7 Nd1 O6 152.56(19) . 1_665
O16 Nd1 O6 73.3(2) 2_556 1_665
O11 Nd1 O6 82.36(17) 1_665 1_665
O9 Nd1 O17 72.8(2) 2 .
O1 Nd1 O17 75.6(2) . .
O7 Nd1 O17 70.7(2) . .
O16 Nd1 O17 131.5(2) 2_556 .
O11 Nd1 O17 135.9(2) 1_665 .
O6 Nd1 O17 135.01(19) 1_665 .
O9 Nd1 O18 75.77(19) 2 .
O1 Nd1 O18 79.7(2) . .
O7 Nd1 O18 140.8(2) . .
O16 Nd1 O18 132.9(2) 2_556 .
O11 Nd1 O18 122.89(19) 1_665 .
O6 Nd1 O18 66.64(19) 1_665 .
O17 Nd1 O18 71.2(2) . .
O9 Nd1 Nd2 49.63(12) 2 1_655
O1 Nd1 Nd2 132.96(14) . 1_655
O7 Nd1 Nd2 36.27(12) . 1_655
O16 Nd1 Nd2 105.33(14) 2_556 1_655
O11 Nd1 Nd2 63.43(13) 1_665 1_655
O6 Nd1 Nd2 143.73(11) 1_665 1_655
O17 Nd1 Nd2 73.73(14) . 1_655
O18 Nd1 Nd2 121.52(14) . 1_655
O9 Nd1 Nd3 145.31(12) 2 .
O1 Nd1 Nd3 50.53(13) . .
O7 Nd1 Nd3 128.87(13) . .
O16 Nd1 Nd3 52.09(14) 2_556 .
O11 Nd1 Nd3 101.15(14) 1_665 .
O6 Nd1 Nd3 35.71(11) 1_665 .
O17 Nd1 Nd3 122.93(14) . .
O18 Nd1 Nd3 80.85(14) . .
Nd2 Nd1 Nd3 156.995(17) 1_655 .
O12 Nd2 O10 98.1(2) 1_565 2_455
O12 Nd2 O13 100.8(2) 1_565 .
O10 Nd2 O13 92.2(2) 2_455 .
O12 Nd2 O8 149.7(3) 1_565 1_455
O10 Nd2 O8 103.5(2) 2_455 1_455
O13 Nd2 O8 99.4(2) . 1_455
O12 Nd2 O7 94.9(2) 1_565 1_455
O10 Nd2 O7 114.9(2) 2_455 1_455
O13 Nd2 O7 146.45(19) . 1_455
O8 Nd2 O7 56.8(2) 1_455 1_455
O12 Nd2 O14 91.1(2) 1_565 .
O10 Nd2 O14 147.8(2) 2_455 .
O13 Nd2 O14 55.7(2) . .
O8 Nd2 O14 81.8(2) 1_455 .
O7 Nd2 O14 94.9(2) 1_455 .
O12 Nd2 C88 97.2(2) 1_565 .
O10 Nd2 C88 119.9(2) 2_455 .
O13 Nd2 C88 27.8(2) . .
O8 Nd2 C88 90.3(2) 1_455 .
O7 Nd2 C88 121.2(2) 1_455 .
O14 Nd2 C88 28.0(2) . .
O12 Nd2 C45 124.0(3) 1_565 1_455
O10 Nd2 C45 113.5(2) 2_455 1_455
O13 Nd2 C45 121.6(2) . 1_455
O8 Nd2 C45 26.5(2) 1_455 1_455
O7 Nd2 C45 30.4(2) 1_455 1_455
O14 Nd2 C45 85.5(2) . 1_455
C88 Nd2 C45 104.4(2) . 1_455
O12 Nd2 C20 85.3(2) 1_565 2_455
O10 Nd2 C20 23.3(2) 2_455 2_455
O13 Nd2 C20 113.7(2) . 2_455
O8 Nd2 C20 106.8(2) 1_455 2_455
O7 Nd2 C20 96.8(2) 1_455 2_455
O14 Nd2 C20 168.0(2) . 2_455
C88 Nd2 C20 141.3(3) . 2_455
C45 Nd2 C20 105.9(2) 1_455 2_455
O12 Nd2 O9 76.1(2) 1_565 2_455
O10 Nd2 O9 49.01(19) 2_455 2_455
O13 Nd2 O9 138.84(19) . 2_455
O8 Nd2 O9 102.52(18) 1_455 2_455
O7 Nd2 O9 73.69(17) 1_455 2_455
O14 Nd2 O9 161.77(19) . 2_455
C88 Nd2 O9 164.5(2) . 2_455
C45 Nd2 O9 90.8(2) 1_455 2_455
C20 Nd2 O9 25.95(19) 2_455 2_455
O12 Nd2 Nd1 77.46(17) 1_565 1_455
O10 Nd2 Nd1 85.30(15) 2_455 1_455
O13 Nd2 Nd1 176.66(15) . 1_455
O8 Nd2 Nd1 83.36(15) 1_455 1_455
O7 Nd2 Nd1 36.87(12) 1_455 1_455
O14 Nd2 Nd1 126.91(15) . 1_455
C88 Nd2 Nd1 154.8(2) . 1_455
C45 Nd2 Nd1 61.50(17) 1_455 1_455
C20 Nd2 Nd1 63.41(16) 2_455 1_455
O9 Nd2 Nd1 38.10(11) 2_455 1_455
O15 Nd3 O2 99.6(2) 2_556 .
O15 Nd3 O3 109.5(2) 2_556 1_565
O2 Nd3 O3 89.5(2) . 1_565
O15 Nd3 O6 108.0(2) 2_556 1_665
O2 Nd3 O6 105.8(2) . 1_665
O3 Nd3 O6 136.25(19) 1_565 1_665
O15 Nd3 O5 99.6(2) 2_556 1_665
O2 Nd3 O5 157.3(2) . 1_665
O3 Nd3 O5 95.6(2) 1_565 1_665
O6 Nd3 O5 56.3(2) 1_665 1_665
O15 Nd3 O4 164.8(2) 2_556 1_565
O2 Nd3 O4 83.8(2) . 1_565
O3 Nd3 O4 55.6(2) 1_565 1_565
O6 Nd3 O4 85.03(19) 1_665 1_565
O5 Nd3 O4 80.9(2) 1_665 1_565
O15 Nd3 C44 137.9(3) 2_556 1_565
O2 Nd3 C44 84.8(2) . 1_565
O3 Nd3 C44 28.4(2) 1_565 1_565
O6 Nd3 C44 111.0(2) 1_665 1_565
O5 Nd3 C44 89.2(2) 1_665 1_565
O4 Nd3 C44 27.2(2) 1_565 1_565
O15 Nd3 C37 107.4(2) 2_556 1_665
O2 Nd3 C37 133.3(2) . 1_665
O3 Nd3 C37 115.0(2) 1_565 1_665
O6 Nd3 C37 29.8(2) 1_665 1_665
O5 Nd3 C37 26.6(2) 1_665 1_665
O4 Nd3 C37 79.8(2) 1_565 1_665
C44 Nd3 C37 98.7(2) 1_565 1_665
O15 Nd3 C1 89.4(2) 2_556 .
O2 Nd3 C1 23.3(2) . .
O3 Nd3 C1 112.7(2) 1_565 .
O6 Nd3 C1 89.4(2) 1_665 .
O5 Nd3 C1 145.7(2) 1_665 .
O4 Nd3 C1 98.8(2) 1_565 .
C44 Nd3 C1 106.2(2) 1_565 .
C37 Nd3 C1 119.2(2) 1_665 .
O15 Nd3 C80 22.7(3) 2_556 2_556
O2 Nd3 C80 100.3(2) . 2_556
O3 Nd3 C80 132.0(2) 1_565 2_556
O6 Nd3 C80 86.1(2) 1_665 2_556
O5 Nd3 C80 92.7(2) 1_665 2_556
O4 Nd3 C80 170.9(2) 1_565 2_556
C44 Nd3 C80 160.3(3) 1_565 2_556
C37 Nd3 C80 91.6(2) 1_665 2_556
C1 Nd3 C80 82.9(2) . 2_556
O15 Nd3 Nd1 83.66(18) 2_556 .
O2 Nd3 Nd1 83.11(16) . .
O3 Nd3 Nd1 165.92(16) 1_565 .
O6 Nd3 Nd1 37.00(12) 1_665 .
O5 Nd3 Nd1 86.92(14) 1_665 .
O4 Nd3 Nd1 111.46(15) 1_565 .
C44 Nd3 Nd1 138.2(2) 1_565 .
C37 Nd3 Nd1 63.48(15) 1_665 .
C1 Nd3 Nd1 61.00(14) . .
C80 Nd3 Nd1 61.5(2) 2_556 .

loop_
_geom_bond_atom_site_label_1
_geom_bond_atom_site_label_2
_geom_bond_distance
_geom_bond_site_symmetry_2
C1 O1 1.240(9) .
C1 O2 1.262(9) .
C1 C2 1.491(10) .
C1 Nd3 2.951(7) .
C1S O17 1.224(11) .
C1S N1 1.304(12) .
C1S H1S 0.9300 .
C2 C3 1.372(10) .
C2 C7 1.402(10) .
C2S N1 1.474(15) .
C2S H2SA 0.9600 .
C2S H2SB 0.9600 .
C2S H2SC 0.9600 .
C3 C4 1.392(11) .
C3 H3 0.9300 .
C3S N1 1.448(17) .
C3S H3SA 0.9600 .
C3S H3SB 0.9600 .
C3S H3SC 0.9600 .
C4 C5 1.386(11) .
C4 H4 0.9300 .
C5 C6 1.395(11) .
C5 C8 1.480(11) .
C6 C7 1.403(11) .
C6 H6 0.9300 .
C7 H7 0.9300 .
C8 C9 1.385(10) .
C8 C13 1.391(10) .
C9 C10 1.371(11) .
C9 H9 0.9300 .
C10 C11 1.411(10) .
C10 C14 1.484(10) .
C11 O22 1.372(10) .
C11 C12 1.426(11) .
C12 C13 1.352(11) .
C12 C25 1.504(10) .
C13 O23 1.407(9) .
C14 C15 1.387(10) .
C14 C19 1.401(12) .
C15 C16 1.361(11) .
C15 H15 0.9300 .
C16 C17 1.398(12) .
C16 H16 0.9300 .
C17 C18 1.368(10) .
C17 C20 1.469(11) .
C18 C19 1.400(11) .
C18 H18 0.9300 .
C19 H19 0.9300 .
C20 O10 1.232(10) .
C20 O9 1.307(9) .
C20 Nd2 2.899(9) 2_455
C21 O22 1.378(11) .
C21 H21A 0.9600 .
C21 H21B 0.9600 .
C21 H21C 0.9600 .
C22 O23 1.444(11) .
C22 H22A 0.9600 .
C22 H22B 0.9600 .
C22 H22C 0.9600 .
C23 O20 1.401(11) .
C23 H23A 0.9600 .
C23 H23B 0.9600 .
C23 H23C 0.9600 .
C24 O21 1.413(10) .
C24 H24A 0.9600 .
C24 H24B 0.9600 .
C24 H24C 0.9600 .
C25 C26 1.380(11) .
C25 C30 1.408(10) .
C26 O20 1.382(9) .
C26 C27 1.402(10) .
C27 C28 1.360(11) .
C27 C31 1.506(10) .
C28 C29 1.397(11) .
C28 H28 0.9300 .
C29 C30 1.393(11) .
C29 C38 1.488(10) .
C30 O21 1.389(9) .
C31 C32 1.394(11) .
C31 C34 1.396(12) .
C32 C33 1.401(10) .
C32 H32 0.9300 .
C33 C36 1.354(12) .
C33 H33 0.9300 .
C34 C35 1.369(11) .
C34 H34 0.9300 .
C35 C36 1.401(10) .
C35 H35 0.9300 .
C36 C37 1.461(10) .
C37 O5 1.245(9) .
C37 O6 1.380(8) .
C37 Nd3 2.774(7) 1_445
C38 C39 1.380(12) .
C38 C43 1.407(12) .
C39 C40 1.359(11) .
C39 H39 0.9300 .
C40 C41 1.408(12) .
C40 H40 0.9300 .
C41 C42 1.382(12) .
C41 C44 1.467(12) .
C42 C43 1.372(11) .
C42 H42 0.9300 .
C43 H43 0.9300 .
C44 O4 1.242(10) .
C44 O3 1.296(11) .
C44 Cd3 2.715(8) 1_545
C44 Nd3 2.715(8) 1_545
C45 O8 1.234(10) .
C45 O7 1.394(9) .
C45 C46 1.443(11) .
C45 Cd2 2.752(8) 1_655
C45 Nd2 2.752(8) 1_655
C46 C47 1.327(12) .
C46 C51 1.453(11) .
C47 C48 1.354(10) .
C47 H47 0.9300 .
C48 C49 1.432(10) .
C48 H48 0.9300 .
C49 C50 1.386(12) .
C49 C52 1.450(11) .
C50 C51 1.362(12) .
C50 H50 0.9300 .
C51 H51 0.9300 .
C52 C57 1.402(10) .
C52 C53 1.436(11) .
C53 C54 1.352(11) .
C53 H53 0.9300 .
C54 C55 1.401(10) .
C54 C60 1.476(11) .
C55 O26 1.396(10) .
C55 C56 1.402(11) .
C56 C57 1.382(11) .
C56 C68 1.494(11) .
C57 O27 1.392(9) .
C58 O27 1.413(10) .
C58 H58A 0.9600 .
C58 H58B 0.9600 .
C58 H58C 0.9600 .
C59 O26 1.384(16) .
C59 H59A 0.9600 .
C59 H59B 0.9600 .
C59 H59C 0.9600 .
C60 C65 1.368(12) .
C60 C61 1.397(11) .
C61 C62 1.397(11) .
C61 H61 0.9300 .
C62 C63 1.409(12) .
C62 H62 0.9300 .
C63 C64 1.416(12) .
C63 C88 1.431(12) .
C64 C65 1.378(12) .
C64 H64 0.9300 .
C65 H65 0.9300 .
C66 O24 1.414(13) .
C66 H66A 0.9600 .
C66 H66B 0.9600 .
C66 H66C 0.9600 .
C67 O25 1.294(18) .
C67 H67A 0.9600 .
C67 H67B 0.9600 .
C67 H67C 0.9600 .
C68 C69 1.373(11) .
C68 C73 1.417(11) .
C69 O24 1.376(9) .
C69 C70 1.391(11) .
C70 C71 1.432(11) .
C70 C81 1.444(12) .
C71 C72 1.399(12) .
C71 H71 0.9300 .
C72 C73 1.394(11) .
C72 C74 1.512(10) .
C73 O25 1.371(10) .
C74 C75 1.325(14) .
C74 C79 1.338(14) .
C75 C76 1.394(14) .
C75 H75 0.9300 .
C76 C77 1.359(13) .
C76 H76 0.9300 .
C77 C78 1.333(12) .
C77 C80 1.483(10) .
C78 C79 1.406(12) .
C78 H78 0.9300 .
C79 H79 0.9300 .
C80 O16 1.246(11) .
C80 O15 1.257(10) .
C80 Nd3 2.965(7) 2_556
C81 C86 1.388(12) .
C81 C82 1.420(11) .
C82 C83 1.390(12) .
C82 H82 0.9300 .
C83 C84 1.338(12) .
C83 H83 0.9300 .
C84 C85 1.449(11) .
C84 C87 1.517(10) .
C85 C86 1.384(12) .
C85 H85 0.9300 .
C86 H86 0.9300 .
C87 O12 1.262(10) .
C87 O11 1.282(10) .
C88 O14 1.279(11) .
C88 O13 1.282(10) .
C88 Nd2 2.729(9) .
C90 O31 1.19(2) .
C90 N2 1.27(3) .
C90 H90 0.9300 .
C91 N2 1.53(3) .
C91 H91A 0.9600 .
C91 H91B 0.9600 .
C91 H91C 0.9600 .
C92 N2 1.34(2) .
C92 H92A 0.9732 .
C92 H92B 0.9729 .
C92 H92C 0.9732 .
C93 O30 1.33(2) .
C93 N3 1.43(2) .
C93 H93 0.9300 .
C94 N3 1.20(2) .
C94 H94A 0.9676 .
C94 H94B 0.9678 .
C94 H94C 0.9675 .
C95 N3 1.54(2) .
C95 H95A 0.9600 .
C95 H95B 0.9600 .
C95 H95C 0.9600 .
O1 Nd1 2.389(5) .
O2 Nd3 2.227(5) .
O3 Cd3 2.286(6) 1_545
O3 Nd3 2.286(6) 1_545
O4 Cd3 2.402(5) 1_545
O4 Nd3 2.402(5) 1_545
O5 Cd3 2.396(6) 1_445
O5 Nd3 2.396(6) 1_445
O6 Cd3 2.359(5) 1_445
O6 Nd3 2.359(5) 1_445
O6 Nd1 2.433(5) 1_445
O7 Cd2 2.369(5) 1_655
O7 Nd2 2.369(5) 1_655
O7 Nd1 2.402(5) .
O8 Cd2 2.340(5) 1_655
O8 Nd2 2.340(5) 1_655
O9 Nd1 2.366(6) 2
O9 Nd2 2.922(5) 2_455
O10 Cd2 2.213(6) 2_455
O10 Nd2 2.213(6) 2_455
O11 Nd1 2.413(5) 1_445
O12 Cd2 2.180(5) 1_545
O12 Nd2 2.180(5) 1_545
O13 Nd2 2.246(5) .
O14 Nd2 2.430(6) .
O15 Cd3 2.219(6) 2_556
O15 Nd3 2.219(6) 2_556
O16 Nd1 2.405(6) 2_556
O17 Nd1 2.493(6) .
O18 Nd1 2.506(6) .
Nd1 O9 2.366(6) 2
Nd1 O16 2.405(6) 2_556
Nd1 O11 2.413(5) 1_665
Nd1 O6 2.433(5) 1_665
Nd1 Nd2 3.8318(8) 1_655
Nd1 Nd3 3.8596(8) .
Nd2 O12 2.180(6) 1_565
Nd2 O10 2.213(6) 2_455
Nd2 O8 2.340(5) 1_455
Nd2 O7 2.369(5) 1_455
Nd2 C45 2.752(8) 1_455
Nd2 C20 2.899(9) 2_455
Nd2 O9 2.921(5) 2_455
Nd2 Nd1 3.8318(8) 1_455
Nd3 O15 2.219(6) 2_556
Nd3 O3 2.286(6) 1_565
Nd3 O6 2.359(5) 1_665
Nd3 O5 2.396(6) 1_665
Nd3 O4 2.402(5) 1_565
Nd3 C44 2.715(8) 1_565
Nd3 C37 2.774(7) 1_665
Nd3 C80 2.965(7) 2_556

loop_
_geom_torsion_atom_site_label_1
_geom_torsion_atom_site_label_2
_geom_torsion_atom_site_label_3
_geom_torsion_atom_site_label_4
_geom_torsion
_geom_torsion_site_symmetry_1
_geom_torsion_site_symmetry_4
O1 C1 C2 C3 -151.3(8) . .
O2 C1 C2 C3 24.2(11) . .
Nd3 C1 C2 C3 22(2) . .
O1 C1 C2 C7 23.8(11) . .
O2 C1 C2 C7 -160.7(7) . .
Nd3 C1 C2 C7 -162.8(13) . .
C7 C2 C3 C4 -3.5(13) . .
C1 C2 C3 C4 171.5(8) . .
C2 C3 C4 C5 1.7(13) . .
C3 C4 C5 C6 2.2(12) . .
C3 C4 C5 C8 -166.9(8) . .
C4 C5 C6 C7 -4.3(12) . .
C8 C5 C6 C7 164.7(7) . .
C3 C2 C7 C6 1.3(12) . .
C1 C2 C7 C6 -173.8(7) . .
C5 C6 C7 C2 2.6(12) . .
C4 C5 C8 C9 43.1(11) . .
C6 C5 C8 C9 -125.8(9) . .
C4 C5 C8 C13 -142.3(8) . .
C6 C5 C8 C13 48.9(12) . .
C13 C8 C9 C10 -2.3(12) . .
C5 C8 C9 C10 172.7(8) . .
C8 C9 C10 C11 2.1(12) . .
C8 C9 C10 C14 -174.7(7) . .
C9 C10 C11 O22 176.0(7) . .
C14 C10 C11 O22 -7.4(11) . .
C9 C10 C11 C12 -0.2(11) . .
C14 C10 C11 C12 176.5(7) . .
O22 C11 C12 C13 -177.4(7) . .
C10 C11 C12 C13 -1.3(11) . .
O22 C11 C12 C25 0.4(12) . .
C10 C11 C12 C25 176.5(7) . .
C11 C12 C13 C8 1.1(12) . .
C25 C12 C13 C8 -176.7(7) . .
C11 C12 C13 O23 -179.4(7) . .
C25 C12 C13 O23 2.8(11) . .
C9 C8 C13 C12 0.7(12) . .
C5 C8 C13 C12 -174.0(8) . .
C9 C8 C13 O23 -178.8(7) . .
C5 C8 C13 O23 6.5(12) . .
C9 C10 C14 C15 -51.7(10) . .
C11 C10 C14 C15 131.5(8) . .
C9 C10 C14 C19 119.8(9) . .
C11 C10 C14 C19 -57.0(11) . .
C19 C14 C15 C16 -0.7(12) . .
C10 C14 C15 C16 171.0(7) . .
C14 C15 C16 C17 -2.2(13) . .
C15 C16 C17 C18 3.0(13) . .
C15 C16 C17 C20 -178.3(8) . .
C16 C17 C18 C19 -0.9(12) . .
C20 C17 C18 C19 -179.6(8) . .
C17 C18 C19 C14 -2.0(13) . .
C15 C14 C19 C18 2.7(12) . .
C10 C14 C19 C18 -169.0(7) . .
C18 C17 C20 O10 177.6(8) . .
C16 C17 C20 O10 -1.1(12) . .
C18 C17 C20 O9 -1.7(12) . .
C16 C17 C20 O9 179.5(7) . .
C18 C17 C20 Nd2 143.9(16) . 2_455
C16 C17 C20 Nd2 -35(2) . 2_455
C13 C12 C25 C26 92.6(10) . .
C11 C12 C25 C26 -85.2(10) . .
C13 C12 C25 C30 -81.6(10) . .
C11 C12 C25 C30 100.7(9) . .
C30 C25 C26 O20 177.5(8) . .
C12 C25 C26 O20 3.3(12) . .
C30 C25 C26 C27 -0.7(13) . .
C12 C25 C26 C27 -174.8(8) . .
C25 C26 C27 C28 1.3(13) . .
O20 C26 C27 C28 -176.8(8) . .
C25 C26 C27 C31 174.9(8) . .
O20 C26 C27 C31 -3.1(13) . .
C26 C27 C28 C29 -1.8(14) . .
C31 C27 C28 C29 -175.7(8) . .
C27 C28 C29 C30 1.7(14) . .
C27 C28 C29 C38 175.2(9) . .
C28 C29 C30 O21 179.5(8) . .
C38 C29 C30 O21 6.2(14) . .
C28 C29 C30 C25 -1.0(13) . .
C38 C29 C30 C25 -174.2(8) . .
C26 C25 C30 O21 -179.9(8) . .
C12 C25 C30 O21 -5.8(12) . .
C26 C25 C30 C29 0.6(13) . .
C12 C25 C30 C29 174.7(8) . .
C28 C27 C31 C32 -54.8(11) . .
C26 C27 C31 C32 131.6(9) . .
C28 C27 C31 C34 118.7(9) . .
C26 C27 C31 C34 -55.0(12) . .
C34 C31 C32 C33 -1.4(11) . .
C27 C31 C32 C33 172.2(7) . .
C31 C32 C33 C36 -3.2(11) . .
C32 C31 C34 C35 3.9(12) . .
C27 C31 C34 C35 -169.4(7) . .
C31 C34 C35 C36 -1.9(12) . .
C32 C33 C36 C35 5.3(12) . .
C32 C33 C36 C37 -172.6(7) . .
C34 C35 C36 C33 -2.7(12) . .
C34 C35 C36 C37 175.3(7) . .
C33 C36 C37 O5 178.4(8) . .
C35 C36 C37 O5 0.5(12) . .
C33 C36 C37 O6 1.5(11) . .
C35 C36 C37 O6 -176.4(6) . .
C30 C29 C38 C39 132.1(10) . .
C28 C29 C38 C39 -41.0(13) . .
C30 C29 C38 C43 -44.7(14) . .
C28 C29 C38 C43 142.2(10) . .
C43 C38 C39 C40 0.6(14) . .
C29 C38 C39 C40 -176.4(8) . .
C38 C39 C40 C41 -1.9(14) . .
C39 C40 C41 C42 1.5(13) . .
C39 C40 C41 C44 -178.3(8) . .
C40 C41 C42 C43 0.1(13) . .
C44 C41 C42 C43 179.9(8) . .
C41 C42 C43 C38 -1.4(14) . .
C39 C38 C43 C42 1.1(14) . .
C29 C38 C43 C42 178.0(9) . .
C42 C41 C44 O4 -9.9(13) . .
C40 C41 C44 O4 169.9(8) . .
C42 C41 C44 O3 166.5(8) . .
C40 C41 C44 O3 -13.7(12) . .
O8 C45 C46 C47 160.0(8) . .
O7 C45 C46 C47 -21.0(11) . .
O8 C45 C46 C51 -12.4(13) . .
O7 C45 C46 C51 166.6(7) . .
C45 C46 C47 C48 -177.2(7) . .
C51 C46 C47 C48 -5.0(12) . .
C46 C47 C48 C49 0.7(12) . .
C47 C48 C49 C50 2.9(11) . .
C47 C48 C49 C52 -170.6(7) . .
C48 C49 C50 C51 -1.9(12) . .
C52 C49 C50 C51 171.4(7) . .
C49 C50 C51 C46 -2.3(12) . .
C47 C46 C51 C50 5.9(12) . .
C45 C46 C51 C50 178.7(7) . .
C50 C49 C52 C57 52.8(12) . .
C48 C49 C52 C57 -134.0(9) . .
C50 C49 C52 C53 -123.8(9) . .
C48 C49 C52 C53 49.4(11) . .
C57 C52 C53 C54 -2.4(13) . .
C49 C52 C53 C54 174.6(8) . .
C52 C53 C54 C55 1.6(13) . .
C52 C53 C54 C60 -173.2(8) . .
C53 C54 C55 O26 -179.4(8) . .
C60 C54 C55 O26 -4.8(13) . .
C53 C54 C55 C56 -1.7(12) . .
C60 C54 C55 C56 172.9(8) . .
O26 C55 C56 C57 -179.6(8) . .
C54 C55 C56 C57 2.7(13) . .
O26 C55 C56 C68 4.0(12) . .
C54 C55 C56 C68 -173.7(8) . .
C55 C56 C57 O27 -176.0(8) . .
C68 C56 C57 O27 0.3(12) . .
C55 C56 C57 C52 -3.6(13) . .
C68 C56 C57 C52 172.7(8) . .
C53 C52 C57 C56 3.4(12) . .
C49 C52 C57 C56 -173.4(8) . .
C53 C52 C57 O27 175.6(7) . .
C49 C52 C57 O27 -1.2(13) . .
C53 C54 C60 C65 -138.3(9) . .
C55 C54 C60 C65 47.3(13) . .
C53 C54 C60 C61 41.4(12) . .
C55 C54 C60 C61 -133.0(9) . .
C65 C60 C61 C62 -3.2(13) . .
C54 C60 C61 C62 177.1(8) . .
C60 C61 C62 C63 2.4(13) . .
C61 C62 C63 C64 -1.9(13) . .
C61 C62 C63 C88 -178.3(8) . .
C62 C63 C64 C65 2.3(14) . .
C88 C63 C64 C65 178.6(9) . .
C61 C60 C65 C64 3.5(14) . .
C54 C60 C65 C64 -176.8(9) . .
C63 C64 C65 C60 -3.2(15) . .
C57 C56 C68 C69 -105.0(10) . .
C55 C56 C68 C69 71.2(12) . .
C57 C56 C68 C73 69.1(12) . .
C55 C56 C68 C73 -114.6(9) . .
C73 C68 C69 O24 -179.4(8) . .
C56 C68 C69 O24 -5.3(12) . .
C73 C68 C69 C70 1.5(14) . .
C56 C68 C69 C70 175.6(8) . .
C68 C69 C70 C71 0.1(14) . .
O24 C69 C70 C71 -179.0(8) . .
C68 C69 C70 C81 177.8(9) . .
O24 C69 C70 C81 -1.3(15) . .
C69 C70 C71 C72 -1.7(15) . .
C81 C70 C71 C72 -179.6(9) . .
C70 C71 C72 C73 1.7(15) . .
C70 C71 C72 C74 -179.7(9) . .
C71 C72 C73 O25 -178.6(9) . .
C74 C72 C73 O25 2.9(14) . .
C71 C72 C73 C68 0.0(14) . .
C74 C72 C73 C68 -178.5(8) . .
C69 C68 C73 O25 177.1(8) . .
C56 C68 C73 O25 2.8(13) . .
C69 C68 C73 C72 -1.5(13) . .
C56 C68 C73 C72 -175.8(8) . .
C73 C72 C74 C75 -76.0(17) . .
C71 C72 C74 C75 105.5(15) . .
C73 C72 C74 C79 98.6(13) . .
C71 C72 C74 C79 -79.9(14) . .
C79 C74 C75 C76 12(3) . .
C72 C74 C75 C76 -173.5(16) . .
C74 C75 C76 C77 -6(3) . .
C75 C76 C77 C78 -5(2) . .
C75 C76 C77 C80 -179.6(15) . .
C76 C77 C78 C79 8(2) . .
C80 C77 C78 C79 -176.7(12) . .
C75 C74 C79 C78 -8(2) . .
C72 C74 C79 C78 177.3(12) . .
C77 C78 C79 C74 -2(2) . .
C78 C77 C80 O16 -16.1(14) . .
C76 C77 C80 O16 158.7(13) . .
C78 C77 C80 O15 164.7(11) . .
C76 C77 C80 O15 -20.6(16) . .
C78 C77 C80 Nd3 166.9(15) . 2_556
C76 C77 C80 Nd3 -18(2) . 2_556
C69 C70 C81 C86 139.8(10) . .
C71 C70 C81 C86 -42.4(14) . .
C69 C70 C81 C82 -46.8(15) . .
C71 C70 C81 C82 130.9(10) . .
C86 C81 C82 C83 0.2(15) . .
C70 C81 C82 C83 -173.3(9) . .
C81 C82 C83 C84 3.3(17) . .
C82 C83 C84 C85 -7.6(16) . .
C82 C83 C84 C87 177.2(10) . .
C83 C84 C85 C86 8.4(14) . .
C87 C84 C85 C86 -175.9(8) . .
C84 C85 C86 C81 -5.5(14) . .
C82 C81 C86 C85 1.2(15) . .
C70 C81 C86 C85 174.8(9) . .
C83 C84 C87 O12 160.0(10) . .
C85 C84 C87 O12 -15.3(11) . .
C83 C84 C87 O11 -20.0(13) . .
C85 C84 C87 O11 164.7(7) . .
C62 C63 C88 O14 -173.9(8) . .
C64 C63 C88 O14 9.9(14) . .
C62 C63 C88 O13 10.3(13) . .
C64 C63 C88 O13 -165.9(9) . .
O17 C1S N1 C3S -3.8(19) . .
O17 C1S N1 C2S 177.4(11) . .
O31 C90 N2 C92 6(5) . .
O31 C90 N2 C91 -166(3) . .
O30 C93 N3 C94 165(3) . .
O30 C93 N3 C95 7(3) . .
O2 C1 O1 Nd1 -61.7(16) . .
C2 C1 O1 Nd1 113.4(11) . .
Nd3 C1 O1 Nd1 -64.4(12) . .
O1 C1 O2 Nd3 -3.8(10) . .
C2 C1 O2 Nd3 -179.1(5) . .
O4 C44 O3 Cd3 -5.4(8) . 1_545
C41 C44 O3 Cd3 178.1(7) . 1_545
Nd3 C44 O3 Cd3 0.000(1) 1_545 1_545
O4 C44 O3 Nd3 -5.4(8) . 1_545
C41 C44 O3 Nd3 178.1(7) . 1_545
Cd3 C44 O3 Nd3 0.000(1) 1_545 1_545
O3 C44 O4 Cd3 5.1(8) . 1_545
C41 C44 O4 Cd3 -178.5(7) . 1_545
Nd3 C44 O4 Cd3 0.000(1) 1_545 1_545
O3 C44 O4 Nd3 5.1(8) . 1_545
C41 C44 O4 Nd3 -178.5(7) . 1_545
Cd3 C44 O4 Nd3 0.000(1) 1_545 1_545
O6 C37 O5 Cd3 -7.7(7) . 1_445
C36 C37 O5 Cd3 175.5(7) . 1_445
Nd3 C37 O5 Cd3 0.000(0) 1_445 1_445
O6 C37 O5 Nd3 -7.7(7) . 1_445
C36 C37 O5 Nd3 175.5(7) . 1_445
O5 C37 O6 Cd3 7.8(7) . 1_445
C36 C37 O6 Cd3 -175.0(6) . 1_445
Nd3 C37 O6 Cd3 0.000(0) 1_445 1_445
O5 C37 O6 Nd3 7.8(7) . 1_445
C36 C37 O6 Nd3 -175.0(6) . 1_445
O5 C37 O6 Nd1 -113.1(7) . 1_445
C36 C37 O6 Nd1 64.2(10) . 1_445
Nd3 C37 O6 Nd1 -120.8(7) 1_445 1_445
O8 C45 O7 Cd2 -7.8(7) . 1_655
C46 C45 O7 Cd2 173.1(6) . 1_655
Nd2 C45 O7 Cd2 0.000(1) 1_655 1_655
O8 C45 O7 Nd2 -7.8(7) . 1_655
C46 C45 O7 Nd2 173.1(6) . 1_655
Cd2 C45 O7 Nd2 0.000(1) 1_655 1_655
O8 C45 O7 Nd1 105.4(8) . .
C46 C45 O7 Nd1 -73.8(8) . .
Cd2 C45 O7 Nd1 113.1(5) 1_655 .
Nd2 C45 O7 Nd1 113.1(5) 1_655 .
O7 C45 O8 Cd2 7.9(7) . 1_655
C46 C45 O8 Cd2 -173.2(8) . 1_655
Nd2 C45 O8 Cd2 0.000(1) 1_655 1_655
O7 C45 O8 Nd2 7.9(7) . 1_655
C46 C45 O8 Nd2 -173.2(8) . 1_655
Cd2 C45 O8 Nd2 0.000(1) 1_655 1_655
O10 C20 O9 Nd1 45(2) . 2
C17 C20 O9 Nd1 -135.4(13) . 2
Nd2 C20 O9 Nd1 54.3(16) 2_455 2
O10 C20 O9 Nd2 -9.1(7) . 2_455
C17 C20 O9 Nd2 170.3(7) . 2_455
O9 C20 O10 Cd2 12.5(10) . 2_455
C17 C20 O10 Cd2 -166.8(6) . 2_455
Nd2 C20 O10 Cd2 0.000(2) 2_455 2_455
O9 C20 O10 Nd2 12.5(10) . 2_455
C17 C20 O10 Nd2 -166.8(6) . 2_455
O12 C87 O11 Nd1 1.6(13) . 1_445
C84 C87 O11 Nd1 -178.5(5) . 1_445
O11 C87 O12 Cd2 -11.0(12) . 1_545
C84 C87 O12 Cd2 169.0(5) . 1_545
O11 C87 O12 Nd2 -11.0(12) . 1_545
C84 C87 O12 Nd2 169.0(5) . 1_545
O14 C88 O13 Nd2 -1.7(9) . .
C63 C88 O13 Nd2 174.4(7) . .
O13 C88 O14 Nd2 1.6(8) . .
C63 C88 O14 Nd2 -174.3(8) . .
O16 C80 O15 Cd3 -0.3(12) . 2_556
C77 C80 O15 Cd3 178.9(5) . 2_556
Nd3 C80 O15 Cd3 0.000(4) 2_556 2_556
O16 C80 O15 Nd3 -0.3(12) . 2_556
C77 C80 O15 Nd3 178.9(5) . 2_556
O15 C80 O16 Nd1 52.2(19) . 2_556
C77 C80 O16 Nd1 -127.1(11) . 2_556
Nd3 C80 O16 Nd1 51.9(13) 2_556 2_556
N1 C1S O17 Nd1 176.4(7) . .
C25 C26 O20 C23 108.1(9) . .
C27 C26 O20 C23 -73.8(10) . .
C29 C30 O21 C24 -76.3(11) . .
C25 C30 O21 C24 104.2(9) . .
C10 C11 O22 C21 121.5(9) . .
C12 C11 O22 C21 -62.5(11) . .
C12 C13 O23 C22 -98.9(8) . .
C8 C13 O23 C22 80.6(9) . .
C68 C69 O24 C66 89.1(10) . .
C70 C69 O24 C66 -91.7(10) . .
C72 C73 O25 C67 -88.3(17) . .
C68 C73 O25 C67 93.2(16) . .
C54 C55 O26 C59 70.2(15) . .
C56 C55 O26 C59 -107.6(14) . .
C56 C57 O27 C58 -121.6(9) . .
C52 C57 O27 C58 65.8(10) . .
